data_1569450
loop_
_publ_author_name
'Wang, Hao'
'Zhu, Zhenhua'
'La Droitte, L\'eo'
'Liao, Wuping'
'Cador, Olivier'
'Le Guennic, Boris'
'Tang, Jinkui'

_publ_section_title
;
 Toroidal moment and dynamical control in luminescent 1D and 3D terbium
 calixarene compounds
;
_journal_issue 26
_journal_name_full 'Chemical Science'
_journal_page_first 7208
_journal_page_last 7214
_journal_paper_doi 10.1039/D3SC00541K
_journal_volume 14
_journal_year 2023
_chemical_formula_moiety '2(C59 H63 N O11.5 S4 Tb2), C3 H7 N O'
_chemical_formula_sum 'C121 H133 N3 O24 S8 Tb4'
_chemical_formula_weight 2905.46
_space_group_crystal_system triclinic
_space_group_IT_number 2
_space_group_name_Hall '-P 1'
_space_group_name_H-M_alt 'P -1'
_atom_sites_solution_hydrogens mixed
_atom_sites_solution_primary dual
_audit_creation_date 2021-07-22
_audit_creation_method
;
Olex2 1.3
(compiled 2020.11.12 svn.r5f609507 for OlexSys, GUI svn.r6272)
;
_audit_update_record
;
2022-12-13 deposited with the CCDC.	2023-06-05 downloaded from the CCDC.
;
_cell_angle_alpha 90.609(2)
_cell_angle_beta 111.829(2)
_cell_angle_gamma 90.189(2)
_cell_formula_units_Z 2
_cell_length_a 19.1485(7)
_cell_length_b 19.6598(6)
_cell_length_c 21.4502(7)
_cell_measurement_reflns_used 9684
_cell_measurement_temperature 179.0
_cell_measurement_theta_max 54.776
_cell_measurement_theta_min 2.248
_cell_volume 7495.4(4)
_computing_cell_refinement 'SAINT V8.40A (Bruker, 2019)'
_computing_data_reduction 'SAINT V8.40A (Bruker, 2019)'
_computing_molecular_graphics 'Olex2 1.3 (Dolomanov et al., 2009)'
_computing_publication_material 'Olex2 1.3 (Dolomanov et al., 2009)'
_computing_structure_refinement 'SHELXL 2018/3 (Sheldrick, 2015)'
_computing_structure_solution 'SHELXT 2018/2 (Sheldrick, 2018)'
_diffrn_ambient_temperature 179.0
_diffrn_measured_fraction_theta_full 0.986
_diffrn_measured_fraction_theta_max 0.986
_diffrn_measurement_device_type 'CCD area detector'
_diffrn_measurement_method 'phi and omega scans'
_diffrn_radiation_monochromator graphite
_diffrn_radiation_type CuK\a
_diffrn_radiation_wavelength 1.54178
_diffrn_reflns_av_R_equivalents 0.0690
_diffrn_reflns_av_unetI/netI 0.0480
_diffrn_reflns_Laue_measured_fraction_full 0.986
_diffrn_reflns_Laue_measured_fraction_max 0.986
_diffrn_reflns_limit_h_max 20
_diffrn_reflns_limit_h_min -19
_diffrn_reflns_limit_k_max 20
_diffrn_reflns_limit_k_min -20
_diffrn_reflns_limit_l_max 22
_diffrn_reflns_limit_l_min -22
_diffrn_reflns_number 145719
_diffrn_reflns_point_group_measured_fraction_full 0.986
_diffrn_reflns_point_group_measured_fraction_max 0.986
_diffrn_reflns_theta_full 55.090
_diffrn_reflns_theta_max 55.090
_diffrn_reflns_theta_min 2.219
_diffrn_source_current 1.1
_diffrn_source_power 0.055
_diffrn_source_voltage 50.0
_exptl_absorpt_coefficient_mu 10.602
_exptl_absorpt_correction_T_max 0.346
_exptl_absorpt_correction_T_min 0.283
_exptl_absorpt_correction_type multi-scan
_exptl_crystal_colour colourless
_exptl_crystal_colour_primary colourless
_exptl_crystal_density_diffrn 1.287
_exptl_crystal_description block
_exptl_crystal_F_000 2920
_exptl_crystal_size_max 0.14
_exptl_crystal_size_mid 0.12
_exptl_crystal_size_min 0.1
_refine_diff_density_max 1.109
_refine_diff_density_min -1.177
_refine_diff_density_rms 0.111
_refine_ls_extinction_method none
_refine_ls_goodness_of_fit_ref 1.056
_refine_ls_hydrogen_treatment mixed
_refine_ls_matrix_type full
_refine_ls_number_parameters 1481
_refine_ls_number_reflns 18629
_refine_ls_number_restraints 666
_refine_ls_restrained_S_all 1.074
_refine_ls_R_factor_all 0.0861
_refine_ls_R_factor_gt 0.0577
_refine_ls_shift/su_max 0.002
_refine_ls_shift/su_mean 0.000
_refine_ls_structure_factor_coef Fsqd
_refine_ls_weighting_details 'w=1/[\s^2^(Fo^2^)+(0.0615P)^2^+51.8190P] where P=(Fo^2^+2Fc^2^)/3'
_refine_ls_weighting_scheme calc
_refine_ls_wR_factor_gt 0.1344
_refine_ls_wR_factor_ref 0.1552
_reflns_Friedel_coverage 0.000
_reflns_number_gt 13587
_reflns_number_total 18629
_reflns_threshold_expression 'I > 2\s(I)'
_cod_data_source_file d3sc00541k2.cif
_cod_data_source_block lixl_CCDC1
_cod_database_code 1569450
_shelx_shelxl_version_number 2018/3
_shelx_space_group_comment
;
The symmetry employed for this shelxl refinement is uniquely defined
by the following loop, which should always be used as a source of
symmetry information in preference to the above space-group names.
They are only intended as comments.
;
_shelx_estimated_absorpt_t_max 0.417
_shelx_estimated_absorpt_t_min 0.318
_olex2_refinement_description
;
1. Fixed Uiso
 At 1.2 times of:
  All C(H) groups
 At 1.5 times of:
  All C(H,H,H) groups, All O(H) groups
2. Restrained distances
 C115-O25
 1.22 with sigma of 0.02
 C115-N1
 1.36 with sigma of 0.02
 N1-C117
 1.46 with sigma of 0.02
 N1-C29
 1.45 with sigma of 0.02
 C119-C111
 1.53 with sigma of 0.02
 C111-C59
 1.53 with sigma of 0.02
 C111-C15
 1.53 with sigma of 0.02
 O7-H7
 0.87 with sigma of 0.01
 O15-H15
 0.87 with sigma of 0.01
 C115-C29
 2.46 with sigma of 0.04
 C115-C117
 2.45 with sigma of 0.04
 C47-H15
 1.918902 with sigma of 0.02
 Tb4-H15
 2.909672 with sigma of 0.02
 C41-H7
 1.915512 with sigma of 0.02
 Tb2-H7
 2.935463 with sigma of 0.02
 N1-C29 \\sim N1-C117
 with sigma of 0.02
 C111-C119 \\sim C111-C15 \\sim C111-C59
 with sigma of 0.02
 C119-C15 \\sim C119-C59 \\sim C15-C59
 with sigma of 0.02
3. Restrained planarity
 C115, O25, N1, C29, C117
 with sigma of 0.1
4. Uiso/Uaniso restraints and constraints
C8 \\sim C63 \\sim C21 \\sim C99 \\sim C89 \\sim C2 \\sim C111: within 3.8A
with sigma of 0.01 and sigma for terminal atoms of 0.02 within 3.8A
C5 \\sim C97 \\sim C55 \\sim C57 \\sim C107: within 3.8A with sigma of 0.01 and
sigma for terminal atoms of 0.02 within 3.8A
C61 \\sim C83 \\sim C13 \\sim C45 \\sim C53: within 3.8A with sigma of 0.01 and
sigma for terminal atoms of 0.02 within 3.8A
C42 \\sim C82 \\sim C81 \\sim C11 \\sim C39 \\sim C27 \\sim C105 \\sim C113
\\sim C109: within 3.8A with sigma of 0.01 and sigma for terminal atoms of 0.02
within 3.8A
C1 \\sim C64 \\sim C75 \\sim C5 \\sim C9 \\sim C94 \\sim C97 \\sim C55 \\sim
C57 \\sim C107: within 3.8A with sigma of 0.01 and sigma for terminal atoms of
0.02 within 3.8A
C115 \\sim O25 \\sim N1 \\sim C29 \\sim C117: within 2A with sigma of 0.04 and
sigma for terminal atoms of 0.08 within 2A
C99 \\sim C111 \\sim C59 \\sim C15 \\sim C119: within 3.8A with sigma of 0.01
and sigma for terminal atoms of 0.02 within 3.8A
5. Rigid body (RIGU) restrains
 C115, O25, N1, C29, C117
 with sigma for 1-2 distances of 0.001 and sigma for 1-3 distances of 0.001
6.a Riding coordinates:
 C15(H3A,H3B,H3C)
6.b Aromatic/amide H refined with riding coordinates:
 C10(H015), C24(H01D), C26(H01E), C30(H01G), C34(H01J), C36(H01K), C40(H01M),
 C54(H01T), C56(H01U), C62(H01X), C66(H01Z), C72(H022), C80(H026), C88(H02A),
 C90(H02B), C92(H02C), C96(H02E), C102(H02H), C104(H02I), C110(H02L),
 C116(H02O), C120(H02Q), C121(H02R), C31(H02T), C65(H02W), C33(H02X), C67(H02Y),
  C69(H030), C9(H033), C75(H036), C39(H039), C81(H3), C21(H4), C89(H6),
 C115(H5A)
6.c Idealised Me refined as rotating group:
 C71(H03,H,HA), C73(H03A,H03B,H03C), C19(H1,HB,HC), C77(H03D,H03E,H03F),
 C79(H2,HD,HE), C41(H03G,H03H,H03I), C87(H5,HF,HG), C45(H03J,H03K,H03L),
 C91(H03M,H03N,H03O), C23(H03P,H03Q,H03R), C93(H03S,H03T,H03U), C47(H8,HH,HI),
 C95(H9,HJ,HK), C3(H03V,H03W,H03X), C49(H03Y,HL,HM), C25(H10,HN,HO), C101(H11,
 HP,HQ), C51(H03Z,HR,HS), C13(H04A,H04B,H04C), C105(H04M,H04N,H04O), C53(H04D,
 H04E,H04F), C107(H04G,H04H,H04I), C109(H04P,H04Q,H04R), C55(H04J,H04K,H04L),
 C7(H04S,H04T,H04U), C113(H9A,H9B,H9C), C57(H29A,H29B,H29C), C29(H7A,H7B,H7C),
 C117(H6A,H6B,H6C), C59(H4A,H4B,H4C), C119(H2A,H2B,H2C)
;
_smtbx_masks_special_details
;
A solvent mask was calculated and 387 electrons were 
found in a volume of 2515\%A^3^ in 1 void per unit cell. 
This is consistent with the presence of 
5[C3H7NO] per Asymmetric Unit 
which account for 400 electrons 
per unit cell.
;
_smtbx_masks_void_probe_radius 1.2
_smtbx_masks_void_truncation_radius 1.2
_olex2_submission_special_instructions 'No special instructions were received'

loop_
_space_group_symop_operation_xyz
'x, y, z'
'-x, -y, -z'

loop_
_atom_site_label
_atom_site_type_symbol
_atom_site_fract_x
_atom_site_fract_y
_atom_site_fract_z
_atom_site_U_iso_or_equiv
_atom_site_adp_type
_atom_site_occupancy
_atom_site_site_symmetry_order
_atom_site_calc_flag
_atom_site_refinement_flags_posn
_atom_site_refinement_flags_adp
_atom_site_refinement_flags_occupancy
_atom_site_disorder_assembly
_atom_site_disorder_group
Tb2 Tb 1.62478(3) 0.99149(2) 0.59068(3) 0.03803(16) Uani 1 1 d D . . . .
Tb4 Tb 0.87457(3) 0.49123(2) 0.91029(3) 0.03732(16) Uani 1 1 d D . . . .
Tb3 Tb 0.97597(3) 0.62982(2) 1.01996(3) 0.03903(16) Uani 1 1 d . . . . .
Tb1 Tb 1.47479(3) 0.87033(2) 0.51449(3) 0.04024(16) Uani 1 1 d . . . . .
S005 S 1.63790(13) 1.01846(11) 0.73001(12) 0.0432(6) Uani 1 1 d . . . . .
S006 S 0.85998(13) 0.52056(11) 0.77142(11) 0.0419(6) Uani 1 1 d . . . . .
S007 S 1.09508(13) 0.34227(11) 0.88297(12) 0.0448(6) Uani 1 1 d . . . . .
S008 S 1.40157(13) 0.83940(11) 0.60864(12) 0.0460(6) Uani 1 1 d . . . . .
S009 S 1.24480(13) 1.04580(11) 0.44444(12) 0.0464(6) Uani 1 1 d . . . . .
S00A S 1.48010(14) 1.22536(11) 0.56925(13) 0.0492(6) Uani 1 1 d . . . . .
S00B S 1.01966(15) 0.72678(11) 0.93813(13) 0.0530(7) Uani 1 1 d . . . . .
S00C S 1.25381(14) 0.54842(12) 1.05294(12) 0.0498(6) Uani 1 1 d . . . . .
O4 O 1.3703(3) 0.9449(3) 0.5000(3) 0.0409(15) Uani 1 1 d . . . . .
O9 O 1.1290(3) 0.4451(3) 0.9962(3) 0.0414(15) Uani 1 1 d . . . . .
O13 O 1.1001(3) 0.6084(3) 1.0242(3) 0.0409(15) Uani 1 1 d . . . . .
O20 O 0.9582(3) 1.2787(3) 0.9131(3) 0.0485(16) Uani 1 1 d . . . . .
O2 O 1.4007(3) 1.1064(3) 0.4798(3) 0.0403(15) Uani 1 1 d . . . . .
O12 O 0.9347(3) 0.5943(3) 0.9032(3) 0.0432(15) Uani 1 1 d . . . . .
O11 O 0.9618(3) 0.4294(3) 0.8783(3) 0.0392(14) Uani 1 1 d . . . . .
O14 O 0.7933(3) 0.4131(3) 0.8310(3) 0.0465(16) Uani 1 1 d . . . . .
O5 O 1.5353(3) 0.9283(3) 0.6183(3) 0.0439(15) Uani 1 1 d . . . . .
O1 O 1.5630(3) 1.0927(3) 0.6007(3) 0.0440(15) Uani 1 1 d . . . . .
O10 O 1.000000 0.500000 1.000000 0.048(2) Uani 1 2 d S . P . .
O7 O 1.7266(4) 1.0698(3) 0.6431(3) 0.0503(16) Uani 1 1 d D . . . .
H7 H 1.724(3) 1.1112(17) 0.628(3) 0.075 Uiso 1 1 d D U . . .
O8 O 1.7040(3) 0.9124(3) 0.6672(3) 0.0464(16) Uani 1 1 d . . . . .
O23 O 1.4611(4) 0.2215(3) 0.4210(3) 0.0526(17) Uani 1 1 d . . . . .
O3 O 1.500000 1.000000 0.500000 0.044(2) Uani 1 2 d S . P . .
O15 O 0.7718(4) 0.5674(3) 0.8604(3) 0.0482(16) Uani 1 1 d D . . . .
H15 H 0.770(3) 0.603(3) 0.884(2) 0.072 Uiso 1 1 d D U . . .
O16 O 0.8810(4) 0.7060(3) 0.9740(3) 0.0521(17) Uani 1 1 d . . . . .
O6 O 1.3788(4) 0.7957(3) 0.4637(3) 0.0561(18) Uani 1 1 d . . . . .
O21 O 1.2585(4) 0.8109(3) 0.4028(4) 0.0591(18) Uani 1 1 d . . . . .
O17 O 0.7623(4) 0.6884(3) 0.9047(4) 0.0617(19) Uani 1 1 d . . . . .
O22 O 1.1995(4) 0.4637(3) 0.4229(4) 0.0635(19) Uani 1 1 d . . . . .
O18 O 0.6993(4) 1.0345(3) 0.9248(4) 0.067(2) Uani 1 1 d . . . . .
N00Z N 1.7452(4) 0.8205(3) 0.7332(4) 0.047(2) Uani 1 1 d . . . . .
N010 N 0.7481(4) 0.3198(4) 0.7655(4) 0.052(2) Uani 1 1 d . . . . .
C011 C 1.3164(6) 0.9391(5) 0.5249(5) 0.052(2) Uani 1 1 d . U . . .
C012 C 0.9784(5) 0.4308(4) 0.8233(4) 0.035(2) Uani 1 1 d . . . . .
C013 C 1.4596(5) 0.8893(4) 0.6782(4) 0.040(2) Uani 1 1 d . . . . .
C014 C 1.1817(6) 0.4406(6) 0.9705(6) 0.071(2) Uani 1 1 d . U . . .
C015 C 0.8557(5) 1.1821(4) 0.9247(5) 0.043(2) Uani 1 1 d . . . . .
H015 H 0.851250 1.227937 0.937187 0.052 Uiso 1 1 calc R U . . .
C016 C 1.5969(5) 1.1019(4) 0.7192(5) 0.043(2) Uani 1 1 d . . . . .
C017 C 0.7774(6) 0.9417(5) 0.9276(5) 0.054(3) Uani 1 1 d . . . . .
C018 C 1.5638(5) 1.1267(4) 0.6554(5) 0.042(2) Uani 1 1 d . . . . .
O24 O 1.5098(6) 0.2951(4) 0.3701(5) 0.109(4) Uani 1 1 d . . . . .
C01A C 1.4134(6) 0.3333(4) 0.4047(5) 0.046(2) Uani 1 1 d . . . . .
C01B C 1.3588(5) 1.1390(4) 0.5090(5) 0.042(2) Uani 1 1 d . . . . .
C01C C 0.9340(5) 0.6300(4) 0.8502(5) 0.044(2) Uani 1 1 d . . . . .
C01D C 1.3485(6) 0.5848(4) 0.4573(6) 0.060(3) Uani 1 1 d . . . . .
H01D H 1.389813 0.555124 0.476845 0.071 Uiso 1 1 calc R U . . .
C01E C 0.8973(5) 0.6422(5) 0.7294(4) 0.043(2) Uani 1 1 d . . . . .
H01E H 0.870690 0.623971 0.685698 0.052 Uiso 1 1 calc R U . . .
C01F C 1.5615(5) 0.9674(4) 0.7314(4) 0.037(2) Uani 1 1 d . . . . .
C01G C 1.3590(6) 0.3183(4) 0.4296(5) 0.049(3) Uani 1 1 d . . . . .
H01G H 1.354151 0.272994 0.442557 0.059 Uiso 1 1 calc R U . . .
C01H C 1.0386(5) 0.3938(4) 0.8175(4) 0.043(2) Uani 1 1 d . . . . .
O19 O 1.0050(6) 1.2036(4) 0.8621(5) 0.108(4) Uani 1 1 d . . . . .
C01J C 0.9570(6) 0.4768(5) 0.7120(5) 0.054(3) Uani 1 1 d . . . . .
H01J H 0.928526 0.505842 0.676634 0.064 Uiso 1 1 calc R U . . .
C01K C 1.4443(6) 0.8896(5) 0.7366(5) 0.055(3) Uani 1 1 d . . . . .
H01K H 1.404314 0.861957 0.738411 0.066 Uiso 1 1 calc R U . . .
C01L C 0.9381(5) 0.4719(4) 0.7687(5) 0.043(2) Uani 1 1 d . . . . .
C01M C 0.7309(6) 0.8261(5) 0.9045(5) 0.057(3) Uani 1 1 d . . . . .
H01M H 0.690338 0.795120 0.884666 0.068 Uiso 1 1 calc R U . . .
C01N C 1.1390(6) 0.6395(6) 0.9928(5) 0.062(2) Uani 1 1 d . U . . .
C01O C 0.9002(5) 0.6043(4) 0.7845(5) 0.042(2) Uani 1 1 d . . . . .
C01P C 1.2854(5) 1.1186(4) 0.4980(5) 0.042(2) Uani 1 1 d . . . . .
C01Q C 1.5278(5) 1.1906(4) 0.6498(5) 0.045(2) Uani 1 1 d . . . . .
C01R C 1.5207(5) 0.9281(4) 0.6745(5) 0.047(2) Uani 1 1 d . . . . .
C01S C 0.9102(6) 1.1659(4) 0.8993(4) 0.047(2) Uani 1 1 d . . . . .
C01T C 1.5432(5) 0.9680(5) 0.7881(5) 0.047(2) Uani 1 1 d . . . . .
H01T H 1.571630 0.996250 0.825156 0.057 Uiso 1 1 calc R U . . .
C01U C 1.2422(6) 1.1532(5) 0.5261(5) 0.051(3) Uani 1 1 d . . . . .
H01U H 1.192428 1.137378 0.517215 0.061 Uiso 1 1 calc R U . . .
C01V C 0.9314(5) 0.7055(5) 0.7351(5) 0.049(3) Uani 1 1 d . . . . .
C01W C 0.9686(5) 0.6945(4) 0.8561(5) 0.046(2) Uani 1 1 d . . . . .
C01X C 0.7978(6) 0.3515(5) 0.8158(5) 0.046(2) Uani 1 1 d . . . . .
H01X H 0.840546 0.326693 0.843124 0.056 Uiso 1 1 calc R U . . .
C01Y C 1.3208(6) 0.8926(5) 0.5758(5) 0.053(2) Uani 1 1 d . U . . .
C01Z C 1.5996(5) 1.1378(5) 0.7766(5) 0.052(3) Uani 1 1 d . . . . .
H01Z H 1.624975 1.118839 0.819658 0.062 Uiso 1 1 calc R U . . .
C020 C 1.2754(6) 0.5584(5) 0.4238(5) 0.054(3) Uani 1 1 d . . . . .
C021 C 0.8145(6) 1.0666(4) 0.9148(5) 0.050(3) Uani 1 1 d . . . . .
C022 C 0.8482(6) 0.9158(4) 0.9604(5) 0.056(3) Uani 1 1 d . . . . .
H022 H 0.889311 0.946406 0.979961 0.067 Uiso 1 1 calc R U . . .
C023 C 0.7594(6) 1.0153(5) 0.9221(5) 0.052(3) Uani 1 1 d . . . . .
C024 C 1.2996(6) 0.6984(5) 0.4324(5) 0.052(3) Uani 1 1 d . . . . .
C025 C 1.3860(6) 1.1948(5) 0.5519(5) 0.054(3) Uani 1 1 d . . . . .
C026 C 1.3112(6) 0.3674(5) 0.4361(5) 0.051(3) Uani 1 1 d . . . . .
H026 H 1.274948 0.356100 0.454932 0.061 Uiso 1 1 calc R U . . .
C027 C 1.2125(6) 0.6188(6) 1.0001(5) 0.065(2) Uani 1 1 d . U . . .
C028 C 0.8028(6) 0.8015(4) 0.9367(5) 0.050(3) Uani 1 1 d . . . . .
C029 C 1.3154(6) 0.4335(4) 0.4155(5) 0.055(3) Uani 1 1 d . . . . .
C02A C 0.8079(6) 1.1335(4) 0.9324(5) 0.048(3) Uani 1 1 d . . . . .
H02A H 0.770593 1.145757 0.949608 0.058 Uiso 1 1 calc R U . . .
C02B C 1.6966(6) 0.8521(5) 0.6825(5) 0.050(3) Uani 1 1 d . . . . .
H02B H 1.652693 0.827856 0.655321 0.060 Uiso 1 1 calc R U . . .
C02C C 1.5309(6) 1.2258(5) 0.7077(6) 0.056(3) Uani 1 1 d . . . . .
H02C H 1.507753 1.269122 0.702785 0.067 Uiso 1 1 calc R U . . .
C02D C 1.2532(6) 0.9810(5) 0.5035(5) 0.052(2) Uani 1 1 d . U . . .
C02E C 0.9663(5) 0.7302(5) 0.8005(5) 0.053(3) Uani 1 1 d . . . . .
H02E H 0.989549 0.773862 0.807068 0.063 Uiso 1 1 calc R U . . .
C02F C 1.2675(6) 1.2090(5) 0.5661(5) 0.054(3) Uani 1 1 d . . . . .
C02G C 1.3132(6) 0.7741(5) 0.4334(5) 0.049(2) Uani 1 1 d . . . . .
C02H C 0.7173(6) 0.8953(5) 0.9006(5) 0.058(3) Uani 1 1 d . . . . .
H02H H 0.667340 0.911400 0.879720 0.070 Uiso 1 1 calc R U . . .
C02I C 1.0548(6) 0.3995(5) 0.7597(6) 0.060(3) Uani 1 1 d . . . . .
H02I H 1.095318 0.373645 0.756736 0.071 Uiso 1 1 calc R U . . .
C02J C 1.1112(6) 0.6953(5) 0.9518(5) 0.055(3) Uani 1 1 d . . . . .
C02K C 0.9629(6) 1.2199(5) 0.8914(5) 0.057(3) Uani 1 1 d . . . . .
C02L C 1.2290(6) 0.6720(4) 0.4010(5) 0.057(3) Uani 1 1 d . . . . .
H02L H 1.187946 0.701890 0.381170 0.068 Uiso 1 1 calc R U . . .
C02M C 1.4659(7) 0.2806(5) 0.3979(5) 0.059(3) Uani 1 1 d . . . . .
C02N C 1.4857(6) 0.9293(6) 0.7930(5) 0.059(3) Uani 1 1 d . . . . .
C02O C 1.3594(6) 0.6550(5) 0.4612(5) 0.060(3) Uani 1 1 d . . . . .
H02O H 1.408443 0.673368 0.483854 0.072 Uiso 1 1 calc R U . . .
C02P C 1.2596(7) 0.4843(5) 0.4204(5) 0.058(3) Uani 1 1 d . . . . .
C02Q C 1.3692(6) 0.4487(5) 0.3887(5) 0.058(3) Uani 1 1 d . . . . .
H02Q H 1.373409 0.493786 0.374907 0.070 Uiso 1 1 calc R U . . .
C02R C 1.3402(7) 1.2291(5) 0.5789(5) 0.058(3) Uani 1 1 d . . . . .
H02R H 1.359889 1.267610 0.607135 0.070 Uiso 1 1 calc R U . . .
C02S C 1.5654(6) 1.2011(6) 0.7713(6) 0.065(3) Uani 1 1 d . U . . .
C02T C 1.4165(6) 0.3992(5) 0.3818(5) 0.057(3) Uani 1 1 d . . . . .
H02T H 1.451453 0.409871 0.361473 0.068 Uiso 1 1 calc R U . . .
C02U C 1.1767(7) 0.3940(6) 0.9186(6) 0.079(2) Uani 1 1 d . U . . .
C02V C 1.2457(7) 0.4836(6) 0.9938(6) 0.081(2) Uani 1 1 d . U . . .
C02W C 0.8611(6) 0.8469(5) 0.9655(5) 0.059(3) Uani 1 1 d . . . . .
H02W H 0.910559 0.830636 0.988941 0.071 Uiso 1 1 calc R U . . .
C02X C 0.9159(6) 1.0987(5) 0.8810(5) 0.060(3) Uani 1 1 d . . . . .
H02X H 0.952699 1.086483 0.863090 0.071 Uiso 1 1 calc R U . . .
C02Y C 1.2160(6) 0.6023(5) 0.3975(6) 0.058(3) Uani 1 1 d . . . . .
H02Y H 1.166203 0.584934 0.376916 0.070 Uiso 1 1 calc R U . . .
C02Z C 1.0151(6) 0.4410(6) 0.7057(5) 0.064(3) Uani 1 1 d . . . . .
C030 C 0.8678(6) 1.0496(5) 0.8891(6) 0.061(3) Uani 1 1 d . . . . .
H030 H 0.871913 1.003724 0.876635 0.073 Uiso 1 1 calc R U . . .
C031 C 0.8167(7) 0.7263(5) 0.9384(5) 0.053(3) Uani 1 1 d . . . . .
C032 C 0.7562(7) 0.2483(5) 0.7528(5) 0.069(3) Uani 1 1 d . . . . .
H03 H 0.804803 0.232272 0.784225 0.103 Uiso 1 1 calc R U . . .
H H 0.753729 0.242014 0.706627 0.103 Uiso 1 1 calc R U . . .
HA H 0.715523 0.222313 0.758920 0.103 Uiso 1 1 calc R U . . .
C033 C 1.1948(6) 0.9715(6) 0.5268(6) 0.067(2) Uani 1 1 d . U . . .
H033 H 1.151234 0.998938 0.508969 0.080 Uiso 1 1 calc R U . . .
C034 C 1.7345(6) 0.7489(5) 0.7461(6) 0.068(3) Uani 1 1 d . . . . .
H03A H 1.688078 0.731520 0.711499 0.102 Uiso 1 1 calc R U . . .
H03B H 1.730944 0.744969 0.790351 0.102 Uiso 1 1 calc R U . . .
H03C H 1.777333 0.722440 0.745117 0.102 Uiso 1 1 calc R U . . .
C035 C 0.9294(6) 0.7453(5) 0.6739(5) 0.056(3) Uani 1 1 d . . . . .
C036 C 1.2627(6) 0.8844(6) 0.5994(6) 0.067(2) Uani 1 1 d . U . . .
H036 H 1.267320 0.851335 0.632624 0.080 Uiso 1 1 calc R U . . .
C037 C 0.8478(6) 0.7631(6) 0.6309(5) 0.071(3) Uani 1 1 d . . . . .
H1 H 0.816514 0.721893 0.621798 0.106 Uiso 1 1 calc R U . . .
HB H 0.845798 0.782541 0.588416 0.106 Uiso 1 1 calc R U . . .
HC H 0.828911 0.796390 0.655102 0.106 Uiso 1 1 calc R U . . .
C038 C 1.8124(6) 0.8561(5) 0.7768(5) 0.062(3) Uani 1 1 d . . . . .
H03D H 1.825588 0.891829 0.751435 0.092 Uiso 1 1 calc R U . . .
H03E H 1.854031 0.823903 0.793566 0.092 Uiso 1 1 calc R U . . .
H03F H 1.803116 0.876705 0.814760 0.092 Uiso 1 1 calc R U . . .
C039 C 1.1521(7) 0.7276(7) 0.9190(6) 0.087(2) Uani 1 1 d . U . . .
H039 H 1.129671 0.764248 0.890064 0.105 Uiso 1 1 calc R U . . .
C03A C 0.6807(6) 0.3559(5) 0.7238(5) 0.066(3) Uani 1 1 d . . . . .
H2 H 0.674833 0.396961 0.747729 0.099 Uiso 1 1 calc R U . . .
HD H 0.636565 0.326342 0.714243 0.099 Uiso 1 1 calc R U . . .
HE H 0.685470 0.368815 0.681563 0.099 Uiso 1 1 calc R U . . .
C03B C 1.1977(6) 0.9237(6) 0.5752(6) 0.069(2) Uani 1 1 d . U . . .
C03C C 1.2529(7) 0.6516(7) 0.9670(6) 0.087(2) Uani 1 1 d . U . . .
H3 H 1.301204 0.635441 0.971410 0.104 Uiso 1 1 calc R U . . .
C03D C 1.7946(7) 1.0635(6) 0.7007(6) 0.086(4) Uani 1 1 d D . . . .
H03G H 1.837188 1.058447 0.686251 0.129 Uiso 1 1 calc R U . . .
H03H H 1.791062 1.023358 0.726188 0.129 Uiso 1 1 calc R U . . .
H03I H 1.802007 1.104224 0.729214 0.129 Uiso 1 1 calc R U . . .
C03E C 1.5694(7) 1.2414(6) 0.8348(6) 0.074(3) Uani 1 1 d . U . . .
C03F C 1.2331(7) 0.3898(7) 0.8930(7) 0.090(2) Uani 1 1 d . U . . .
H4 H 1.227047 0.358554 0.857214 0.108 Uiso 1 1 calc R U . . .
C03G C 1.4672(6) 0.9275(7) 0.8565(6) 0.074(3) Uani 1 1 d . . . . .
C03H C 1.2187(7) 1.2541(7) 0.5943(6) 0.078(4) Uani 1 1 d . . . . .
C03I C 0.9729(7) 0.8114(6) 0.6922(6) 0.095(5) Uani 1 1 d . . . . .
H5 H 0.952216 0.839921 0.718834 0.142 Uiso 1 1 calc R U . . .
HF H 0.968914 0.835212 0.651152 0.142 Uiso 1 1 calc R U . . .
HG H 1.025911 0.801960 0.718574 0.142 Uiso 1 1 calc R U . . .
C03J C 1.2226(7) 0.7088(7) 0.9269(6) 0.088(2) Uani 1 1 d . U . . .
C03K C 1.3032(7) 0.4768(7) 0.9692(7) 0.090(2) Uani 1 1 d . U . . .
H6 H 1.346906 0.504618 0.987652 0.108 Uiso 1 1 calc R U . . .
C03L C 1.6505(8) 1.2681(7) 0.8706(6) 0.094(4) Uani 1 1 d . U . . .
H03J H 1.685632 1.230066 0.879369 0.140 Uiso 1 1 calc R U . . .
H03K H 1.655116 1.290046 0.913220 0.140 Uiso 1 1 calc R U . . .
H03L H 1.662182 1.301215 0.842000 0.140 Uiso 1 1 calc R U . . .
C03M C 1.3831(8) 0.9367(8) 0.8380(7) 0.110(5) Uani 1 1 d . . . . .
H03M H 1.365893 0.975372 0.807844 0.165 Uiso 1 1 calc R U . . .
H03N H 1.372760 0.945209 0.878874 0.165 Uiso 1 1 calc R U . . .
H03O H 1.356434 0.895339 0.815490 0.165 Uiso 1 1 calc R U . . .
C03N C 1.5089(9) 0.9839(8) 0.9081(6) 0.112(6) Uani 1 1 d . . . . .
H03P H 1.563319 0.979085 0.920354 0.169 Uiso 1 1 calc R U . . .
H03Q H 1.496646 0.979688 0.948357 0.169 Uiso 1 1 calc R U . . .
H03R H 1.493237 1.028657 0.888187 0.169 Uiso 1 1 calc R U . . .
C03O C 1.1419(8) 1.2209(7) 0.5785(7) 0.103(5) Uani 1 1 d . . . . .
H03S H 1.117500 1.213337 0.529939 0.154 Uiso 1 1 calc R U . . .
H03T H 1.110611 1.250809 0.593980 0.154 Uiso 1 1 calc R U . . .
H03U H 1.148154 1.177227 0.601508 0.154 Uiso 1 1 calc R U . . .
C03P C 0.7036(7) 0.5624(6) 0.8024(6) 0.090(4) Uani 1 1 d D . . . .
H8 H 0.707079 0.592025 0.767238 0.135 Uiso 1 1 calc R U . . .
HH H 0.661194 0.576439 0.814504 0.135 Uiso 1 1 calc R U . . .
HI H 0.695930 0.515205 0.785903 0.135 Uiso 1 1 calc R U . . .
C03Q C 0.9617(9) 0.7014(7) 0.6333(7) 0.106(5) Uani 1 1 d . . . . .
H9 H 1.012536 0.687135 0.661739 0.160 Uiso 1 1 calc R U . . .
HJ H 0.964020 0.727358 0.595354 0.160 Uiso 1 1 calc R U . . .
HK H 0.929711 0.661063 0.616386 0.160 Uiso 1 1 calc R U . . .
C03R C 1.2071(8) 1.3254(6) 0.5617(8) 0.106(5) Uani 1 1 d . . . . .
H03V H 1.255581 1.349253 0.575300 0.160 Uiso 1 1 calc R U . . .
H03W H 1.172612 1.351714 0.576618 0.160 Uiso 1 1 calc R U . . .
H03X H 1.185665 1.320287 0.512713 0.160 Uiso 1 1 calc R U . . .
C03S C 1.1321(7) 0.9130(7) 0.6012(7) 0.085(3) Uani 1 1 d . U . . .
C03T C 1.4903(8) 0.8573(7) 0.8910(7) 0.103(5) Uani 1 1 d . . . . .
H03Y H 1.460587 0.821159 0.860893 0.155 Uiso 1 1 calc R U . . .
HL H 1.480995 0.856936 0.932929 0.155 Uiso 1 1 calc R U . . .
HM H 1.543890 0.849719 0.900816 0.155 Uiso 1 1 calc R U . . .
C03U C 1.2984(7) 0.4293(7) 0.9174(7) 0.096(2) Uani 1 1 d . U . . .
C03W C 0.9944(10) 0.5015(9) 0.5974(7) 0.141(8) Uani 1 1 d . . . . .
H10 H 0.941223 0.488375 0.576637 0.212 Uiso 1 1 calc R U . . .
HN H 1.014718 0.509163 0.562350 0.212 Uiso 1 1 calc R U . . .
HO H 0.999096 0.543462 0.623863 0.212 Uiso 1 1 calc R U . . .
C03X C 1.1202(10) 0.4545(11) 0.6623(9) 0.166(9) Uani 1 1 d . . . . .
H11 H 1.136866 0.495090 0.691099 0.249 Uiso 1 1 calc R U . . .
HP H 1.131813 0.459996 0.621876 0.249 Uiso 1 1 calc R U . . .
HQ H 1.146196 0.414505 0.686854 0.249 Uiso 1 1 calc R U . . .
C03Y C 1.2563(9) 1.2619(8) 0.6697(7) 0.115(5) Uani 1 1 d . . . . .
H03Z H 1.258463 1.217510 0.690706 0.173 Uiso 1 1 calc R U . . .
HR H 1.227427 1.293508 0.686189 0.173 Uiso 1 1 calc R U . . .
HS H 1.307519 1.279742 0.681197 0.173 Uiso 1 1 calc R U . . .
C03Z C 1.0378(10) 0.4454(8) 0.6429(7) 0.106(5) Uani 1 1 d . . . . .
C042 C 1.5511(9) 1.1948(7) 0.8822(7) 0.105(4) Uani 1 1 d . U . . .
H04A H 1.498861 1.178849 0.861154 0.158 Uiso 1 1 calc R U . . .
H04B H 1.557606 1.219533 0.923880 0.158 Uiso 1 1 calc R U . . .
H04C H 1.584882 1.155621 0.892266 0.158 Uiso 1 1 calc R U . . .
C044 C 1.3440(8) 0.7201(8) 0.9067(8) 0.116(4) Uani 1 1 d . U . . .
H04M H 1.370389 0.712671 0.954842 0.174 Uiso 1 1 calc R U . . .
H04N H 1.374123 0.750534 0.890464 0.174 Uiso 1 1 calc R U . . .
H04O H 1.336550 0.676507 0.882463 0.174 Uiso 1 1 calc R U . . .
C045 C 1.5199(9) 1.3015(7) 0.8184(7) 0.116(4) Uani 1 1 d . U . . .
H04D H 1.531463 1.329640 0.786023 0.174 Uiso 1 1 calc R U . . .
H04E H 1.528185 1.328154 0.859466 0.174 Uiso 1 1 calc R U . . .
H04F H 1.467204 1.286544 0.798965 0.174 Uiso 1 1 calc R U . . .
C047 C 1.1583(8) 0.8911(8) 0.6700(7) 0.110(4) Uani 1 1 d . U . . .
H04G H 1.181150 0.846062 0.673435 0.165 Uiso 1 1 calc R U . . .
H04H H 1.115793 0.888699 0.684910 0.165 Uiso 1 1 calc R U . . .
H04I H 1.195829 0.923619 0.698543 0.165 Uiso 1 1 calc R U . . .
C048 C 1.2684(9) 0.7522(9) 0.8946(8) 0.112(3) Uani 1 1 d . U . . .
C04A C 1.2274(9) 0.7623(9) 0.8239(8) 0.129(4) Uani 1 1 d . U . . .
H04P H 1.205168 0.719002 0.802550 0.194 Uiso 1 1 calc R U . . .
H04Q H 1.261755 0.779344 0.803229 0.194 Uiso 1 1 calc R U . . .
H04R H 1.187389 0.795482 0.817886 0.194 Uiso 1 1 calc R U . . .
C04C C 1.0670(8) 0.9456(9) 0.5676(8) 0.127(4) Uani 1 1 d . U . . .
H04J H 1.073200 0.994256 0.578900 0.191 Uiso 1 1 calc R U . . .
H04K H 1.026777 0.926846 0.580346 0.191 Uiso 1 1 calc R U . . .
H04L H 1.053759 0.939321 0.519142 0.191 Uiso 1 1 calc R U . . .
C1 C 1.3639(8) 0.4145(7) 0.8974(7) 0.112(3) Uani 1 1 d D U . . .
C04F C 1.0146(12) 0.3760(10) 0.6050(8) 0.155(8) Uani 1 1 d . . . . .
H04S H 1.039935 0.338979 0.635059 0.232 Uiso 1 1 calc R U . . .
H04T H 1.029148 0.375429 0.565760 0.232 Uiso 1 1 calc R U . . .
H04U H 0.959947 0.369803 0.590228 0.232 Uiso 1 1 calc R U . . .
C9 C 1.2880(10) 0.8253(9) 0.9336(8) 0.138(4) Uani 1 1 d . U . . .
H9A H 1.243649 0.854583 0.917154 0.207 Uiso 1 1 calc R U . . .
H9B H 1.329716 0.846988 0.925080 0.207 Uiso 1 1 calc R U . . .
H9C H 1.302368 0.818528 0.981917 0.207 Uiso 1 1 calc R U . . .
C29 C 1.0986(9) 0.8383(9) 0.5673(9) 0.136(4) Uani 1 1 d . U . . .
H29A H 1.073810 0.842776 0.518556 0.204 Uiso 1 1 calc R U . . .
H29B H 1.062087 0.821854 0.585925 0.204 Uiso 1 1 calc R U . . .
H29C H 1.139943 0.805803 0.577371 0.204 Uiso 1 1 calc R U . . .
C5 C 1.2617(11) 1.0739(10) 0.6912(11) 0.198(8) Uani 1 1 d D U . . .
H5A H 1.239575 1.047067 0.651520 0.237 Uiso 1 1 calc R U . . .
O25 O 1.2165(14) 1.0959(12) 0.7191(14) 0.342(13) Uani 1 1 d D U . . .
N1 N 1.3393(10) 1.0850(7) 0.7126(8) 0.160(6) Uani 1 1 d D U . . .
C7 C 1.3788(9) 1.0623(8) 0.6702(9) 0.140(5) Uani 1 1 d D U . . .
H7A H 1.395014 1.101919 0.651599 0.209 Uiso 1 1 calc R U . . .
H7B H 1.345108 1.033818 0.633523 0.209 Uiso 1 1 calc R U . . .
H7C H 1.422838 1.035904 0.696966 0.209 Uiso 1 1 calc R U . . .
C6 C 1.3758(13) 1.1239(11) 0.7748(10) 0.212(9) Uani 1 1 d D U . . .
H6A H 1.406102 1.093288 0.810210 0.318 Uiso 1 1 calc R U . . .
H6B H 1.337354 1.145366 0.788250 0.318 Uiso 1 1 calc R U . . .
H6C H 1.408286 1.159028 0.767591 0.318 Uiso 1 1 calc R U . . .
C4 C 1.3399(8) 0.3901(8) 0.8262(7) 0.140(4) Uani 1 1 d D U . . .
H4A H 1.318536 0.344206 0.822176 0.209 Uiso 1 1 calc R U . . .
H4B H 1.383549 0.389328 0.812759 0.209 Uiso 1 1 calc R U . . .
H4C H 1.301915 0.420922 0.796961 0.209 Uiso 1 1 calc R U . . .
C2 C 1.4194(9) 0.4690(9) 0.9094(9) 0.165(5) Uani 1 1 d D U . . .
H2A H 1.393575 0.512049 0.893452 0.248 Uiso 1 1 calc R U . . .
H2B H 1.452626 0.458777 0.885138 0.248 Uiso 1 1 calc R U . . .
H2C H 1.449259 0.472832 0.957587 0.248 Uiso 1 1 calc R U . . .
C3 C 1.4092(11) 0.3554(9) 0.9388(9) 0.192(6) Uani 1 1 d D U . . .
H3A H 1.459938 0.371370 0.966478 0.288 Uiso 1 1 d R U . . .
H3B H 1.384148 0.338110 0.967868 0.288 Uiso 1 1 d R U . . .
H3C H 1.412488 0.318910 0.908528 0.288 Uiso 1 1 d R U . . .

loop_
_atom_site_aniso_label
_atom_site_aniso_U_11
_atom_site_aniso_U_22
_atom_site_aniso_U_33
_atom_site_aniso_U_23
_atom_site_aniso_U_13
_atom_site_aniso_U_12
Tb2 0.0440(3) 0.0264(3) 0.0481(3) 0.0047(2) 0.0221(3) 0.0015(2)
Tb4 0.0440(3) 0.0275(3) 0.0449(3) -0.0004(2) 0.0217(3) -0.0026(2)
Tb3 0.0477(4) 0.0259(3) 0.0468(3) 0.0020(2) 0.0214(3) -0.0011(2)
Tb1 0.0473(4) 0.0248(3) 0.0521(4) 0.0033(2) 0.0224(3) 0.0012(2)
S005 0.0443(14) 0.0372(13) 0.0512(14) 0.0033(11) 0.0211(12) 0.0012(10)
S006 0.0488(14) 0.0348(12) 0.0470(14) 0.0044(10) 0.0235(12) 0.0011(10)
S007 0.0460(14) 0.0356(13) 0.0543(15) -0.0012(11) 0.0204(12) 0.0026(10)
S008 0.0467(14) 0.0346(13) 0.0576(15) 0.0106(11) 0.0201(12) -0.0031(10)
S009 0.0509(15) 0.0400(13) 0.0521(15) 0.0084(11) 0.0231(12) 0.0037(11)
S00A 0.0583(16) 0.0296(12) 0.0615(16) -0.0004(11) 0.0242(13) 0.0048(11)
S00B 0.0712(18) 0.0296(13) 0.0565(16) 0.0020(11) 0.0218(14) -0.0115(12)
S00C 0.0503(15) 0.0496(14) 0.0569(15) -0.0111(12) 0.0289(13) -0.0087(12)
O4 0.043(4) 0.032(3) 0.056(4) 0.002(3) 0.028(3) -0.003(3)
O9 0.049(4) 0.032(3) 0.052(4) 0.004(3) 0.029(3) 0.004(3)
O13 0.043(4) 0.034(3) 0.057(4) -0.004(3) 0.032(3) 0.001(3)
O20 0.058(4) 0.021(3) 0.068(4) -0.006(3) 0.025(4) -0.003(3)
O2 0.036(4) 0.030(3) 0.057(4) 0.011(3) 0.019(3) 0.001(3)
O12 0.059(4) 0.031(3) 0.044(4) 0.008(3) 0.023(3) 0.003(3)
O11 0.052(4) 0.034(3) 0.041(4) 0.000(3) 0.029(3) -0.002(3)
O14 0.057(4) 0.038(4) 0.052(4) -0.004(3) 0.028(3) -0.004(3)
O5 0.054(4) 0.041(4) 0.045(4) 0.012(3) 0.027(3) 0.006(3)
O1 0.056(4) 0.029(3) 0.048(4) -0.004(3) 0.020(3) 0.000(3)
O10 0.053(6) 0.033(5) 0.054(6) -0.006(4) 0.014(5) 0.005(4)
O7 0.053(4) 0.041(4) 0.055(4) 0.011(3) 0.019(4) -0.006(3)
O8 0.061(4) 0.029(4) 0.054(4) 0.004(3) 0.027(3) 0.003(3)
O23 0.060(4) 0.029(4) 0.069(5) 0.008(3) 0.024(4) 0.002(3)
O3 0.042(5) 0.041(5) 0.047(5) 0.011(4) 0.012(4) -0.001(4)
O15 0.052(4) 0.042(4) 0.044(4) -0.014(3) 0.011(3) 0.000(3)
O16 0.052(4) 0.037(4) 0.060(4) -0.004(3) 0.013(4) 0.004(3)
O6 0.049(4) 0.038(4) 0.077(5) -0.001(3) 0.018(4) -0.010(3)
O21 0.065(5) 0.031(4) 0.076(5) 0.006(3) 0.019(4) -0.001(3)
O17 0.064(5) 0.033(4) 0.081(5) 0.003(4) 0.018(4) 0.002(4)
O22 0.064(5) 0.035(4) 0.097(6) 0.006(4) 0.037(4) -0.002(4)
O18 0.069(5) 0.032(4) 0.107(6) -0.001(4) 0.040(5) 0.000(4)
N00Z 0.058(5) 0.027(4) 0.050(5) 0.006(4) 0.014(4) 0.002(4)
N010 0.053(5) 0.038(5) 0.051(5) -0.015(4) 0.005(4) -0.009(4)
C011 0.051(4) 0.050(4) 0.061(4) 0.016(4) 0.026(4) 0.002(3)
C012 0.045(6) 0.024(5) 0.043(6) -0.009(4) 0.025(5) -0.007(4)
C013 0.036(5) 0.043(5) 0.037(5) 0.010(4) 0.011(4) -0.001(4)
C014 0.066(5) 0.078(5) 0.099(5) -0.038(4) 0.067(4) -0.024(4)
C015 0.055(6) 0.022(5) 0.053(6) -0.004(4) 0.020(5) -0.005(4)
C016 0.044(6) 0.043(6) 0.047(6) -0.003(5) 0.025(5) -0.001(4)
C017 0.071(8) 0.031(6) 0.054(6) 0.002(5) 0.016(6) -0.005(5)
C018 0.048(6) 0.029(5) 0.050(6) -0.015(5) 0.020(5) 0.000(4)
O24 0.166(9) 0.061(5) 0.160(9) 0.049(6) 0.128(8) 0.048(6)
C01A 0.059(7) 0.031(5) 0.049(6) 0.007(4) 0.019(5) 0.015(5)
C01B 0.038(6) 0.037(5) 0.054(6) 0.009(5) 0.020(5) 0.013(5)
C01C 0.055(6) 0.037(5) 0.047(6) 0.023(5) 0.025(5) 0.010(5)
C01D 0.058(7) 0.024(5) 0.089(8) 0.016(5) 0.017(6) 0.012(5)
C01E 0.046(6) 0.051(6) 0.035(5) 0.010(5) 0.018(5) 0.005(5)
C01F 0.035(5) 0.032(5) 0.045(6) 0.002(4) 0.015(5) -0.006(4)
C01G 0.074(7) 0.014(5) 0.060(7) 0.000(4) 0.024(6) 0.001(5)
C01H 0.051(6) 0.034(5) 0.042(6) 0.001(4) 0.015(5) 0.002(5)
O19 0.142(8) 0.060(5) 0.174(10) -0.046(6) 0.121(8) -0.038(5)
C01J 0.070(7) 0.052(6) 0.046(6) 0.011(5) 0.029(6) 0.011(5)
C01K 0.047(6) 0.062(7) 0.059(7) 0.015(6) 0.022(6) 0.000(5)
C01L 0.048(6) 0.029(5) 0.058(6) 0.006(5) 0.028(5) 0.007(4)
C01M 0.056(7) 0.030(6) 0.074(7) 0.002(5) 0.013(6) 0.002(5)
C01N 0.064(5) 0.081(5) 0.056(4) 0.000(4) 0.040(4) -0.032(4)
C01O 0.041(6) 0.036(5) 0.054(7) 0.005(5) 0.023(5) 0.006(4)
C01P 0.052(6) 0.028(5) 0.051(6) 0.007(4) 0.023(5) 0.014(4)
C01Q 0.045(6) 0.035(5) 0.058(6) 0.001(5) 0.024(5) 0.003(4)
C01R 0.054(6) 0.027(5) 0.062(7) 0.014(5) 0.024(6) 0.009(5)
C01S 0.065(7) 0.035(6) 0.037(5) 0.000(4) 0.017(5) 0.001(5)
C01T 0.038(6) 0.054(6) 0.049(6) 0.001(5) 0.014(5) -0.008(5)
C01U 0.056(7) 0.051(6) 0.049(6) 0.004(5) 0.023(5) 0.006(5)
C01V 0.054(6) 0.046(6) 0.052(7) 0.014(5) 0.026(5) -0.008(5)
C01W 0.054(6) 0.029(5) 0.057(6) 0.008(5) 0.021(5) -0.004(4)
C01X 0.062(7) 0.036(6) 0.060(7) -0.001(5) 0.044(6) -0.004(5)
C01Y 0.051(4) 0.052(4) 0.061(4) 0.015(4) 0.025(4) 0.005(4)
C01Z 0.046(6) 0.064(7) 0.051(6) -0.011(5) 0.024(5) 0.001(5)
C020 0.061(7) 0.031(6) 0.071(7) -0.004(5) 0.027(6) -0.001(5)
C021 0.054(7) 0.029(5) 0.068(7) 0.003(5) 0.025(6) 0.000(5)
C022 0.056(7) 0.023(5) 0.073(7) 0.000(5) 0.006(6) -0.003(5)
C023 0.062(7) 0.034(6) 0.056(7) -0.005(5) 0.019(6) 0.000(5)
C024 0.062(7) 0.031(5) 0.061(7) 0.005(5) 0.019(6) -0.005(5)
C025 0.069(7) 0.033(6) 0.058(7) 0.000(5) 0.020(6) 0.007(5)
C026 0.056(7) 0.038(6) 0.057(6) 0.009(5) 0.019(5) -0.007(5)
C027 0.066(5) 0.083(5) 0.059(4) 0.001(4) 0.040(4) -0.027(4)
C028 0.061(7) 0.023(5) 0.061(7) 0.008(5) 0.017(6) 0.003(5)
C029 0.076(8) 0.028(6) 0.062(7) 0.014(5) 0.026(6) 0.001(5)
C02A 0.062(7) 0.021(5) 0.061(7) -0.005(4) 0.022(5) -0.003(5)
C02B 0.056(7) 0.048(7) 0.057(7) 0.007(5) 0.033(6) 0.009(5)
C02C 0.059(7) 0.037(6) 0.078(8) -0.013(6) 0.033(6) 0.008(5)
C02D 0.053(4) 0.052(4) 0.056(4) 0.018(4) 0.026(4) 0.001(3)
C02E 0.055(7) 0.039(6) 0.066(7) 0.015(5) 0.023(6) 0.000(5)
C02F 0.048(7) 0.061(7) 0.061(7) -0.001(6) 0.029(5) 0.011(5)
C02G 0.060(7) 0.044(6) 0.045(6) 0.002(5) 0.021(6) 0.000(6)
C02H 0.042(6) 0.043(6) 0.080(8) 0.008(5) 0.013(6) 0.004(5)
C02I 0.056(7) 0.061(7) 0.081(8) -0.004(6) 0.049(6) 0.012(5)
C02J 0.066(7) 0.046(6) 0.053(6) 0.015(5) 0.021(6) -0.014(5)
C02K 0.077(8) 0.040(7) 0.058(7) 0.003(5) 0.031(6) -0.020(6)
C02L 0.049(7) 0.025(5) 0.088(8) 0.003(5) 0.015(6) -0.002(5)
C02M 0.093(9) 0.037(6) 0.050(6) 0.015(5) 0.030(6) 0.012(6)
C02N 0.047(6) 0.080(8) 0.060(7) 0.019(6) 0.031(6) 0.013(6)
C02O 0.059(7) 0.044(7) 0.073(7) -0.001(5) 0.019(6) -0.014(6)
C02P 0.073(8) 0.026(6) 0.075(8) 0.002(5) 0.027(6) -0.001(5)
C02Q 0.074(8) 0.030(6) 0.081(8) 0.018(5) 0.040(7) 0.005(5)
C02R 0.083(9) 0.041(6) 0.056(7) 0.001(5) 0.032(6) 0.019(6)
C02S 0.075(6) 0.060(6) 0.068(6) -0.017(5) 0.036(5) 0.014(5)
C02T 0.077(8) 0.035(6) 0.068(7) 0.007(5) 0.038(6) 0.003(5)
C02U 0.071(4) 0.085(5) 0.105(5) -0.046(4) 0.064(4) -0.024(4)
C02V 0.073(5) 0.087(5) 0.106(5) -0.046(4) 0.061(4) -0.024(4)
C02W 0.053(7) 0.043(6) 0.077(8) 0.001(5) 0.020(6) 0.010(5)
C02X 0.077(8) 0.035(6) 0.070(7) 0.001(5) 0.032(6) 0.000(5)
C02Y 0.046(6) 0.040(6) 0.094(8) 0.004(6) 0.031(6) -0.002(5)
C02Z 0.064(7) 0.082(8) 0.054(7) 0.016(6) 0.032(6) 0.029(6)
C030 0.064(7) 0.031(6) 0.088(8) -0.005(5) 0.028(7) -0.005(5)
C031 0.064(8) 0.047(7) 0.060(7) 0.005(6) 0.037(6) 0.004(6)
C032 0.091(9) 0.034(6) 0.068(7) -0.008(5) 0.016(7) 0.002(6)
C033 0.059(4) 0.075(4) 0.074(4) 0.026(4) 0.032(3) 0.003(4)
C034 0.078(8) 0.046(7) 0.080(8) 0.017(6) 0.030(7) 0.002(6)
C035 0.059(7) 0.054(6) 0.056(7) 0.017(5) 0.023(6) 0.002(5)
C036 0.061(4) 0.073(4) 0.070(4) 0.027(4) 0.029(4) 0.004(4)
C037 0.079(8) 0.073(8) 0.061(7) 0.030(6) 0.026(6) 0.004(6)
C038 0.059(7) 0.057(7) 0.063(7) 0.011(5) 0.015(6) 0.000(6)
C039 0.081(5) 0.107(5) 0.078(4) 0.017(4) 0.035(4) -0.030(4)
C03A 0.079(8) 0.046(6) 0.060(7) -0.004(5) 0.011(6) -0.001(6)
C03B 0.060(4) 0.079(4) 0.076(4) 0.025(4) 0.033(4) 0.003(4)
C03C 0.081(5) 0.111(5) 0.077(5) 0.014(4) 0.040(4) -0.030(4)
C03D 0.070(9) 0.069(8) 0.095(10) 0.019(7) 0.003(8) -0.004(6)
C03E 0.091(6) 0.067(6) 0.070(6) -0.019(5) 0.035(5) 0.017(5)
C03F 0.078(5) 0.097(5) 0.115(5) -0.050(4) 0.062(4) -0.028(4)
C03G 0.060(8) 0.107(10) 0.064(8) 0.010(7) 0.033(6) 0.001(7)
C03H 0.081(9) 0.097(10) 0.064(8) -0.001(7) 0.037(7) 0.017(7)
C03I 0.094(10) 0.095(10) 0.081(9) 0.044(7) 0.017(8) -0.038(8)
C03J 0.082(5) 0.113(5) 0.080(4) 0.022(4) 0.042(4) -0.035(4)
C03K 0.077(5) 0.099(5) 0.117(5) -0.052(4) 0.065(4) -0.027(4)
C03L 0.108(8) 0.089(7) 0.079(7) -0.029(6) 0.031(6) -0.005(6)
C03M 0.102(12) 0.156(14) 0.105(11) -0.006(10) 0.078(10) -0.011(10)
C03N 0.133(13) 0.158(14) 0.076(9) -0.045(9) 0.076(9) -0.058(11)
C03O 0.114(12) 0.113(11) 0.117(12) -0.017(9) 0.084(10) 0.035(9)
C03P 0.103(11) 0.071(9) 0.096(10) -0.016(7) 0.036(9) 0.006(7)
C03Q 0.142(13) 0.104(11) 0.103(11) 0.053(9) 0.078(10) 0.040(10)
C03R 0.123(12) 0.070(9) 0.142(13) 0.000(9) 0.066(10) 0.056(8)
C03S 0.070(5) 0.103(5) 0.088(5) 0.037(5) 0.036(4) 0.006(4)
C03T 0.114(12) 0.133(13) 0.080(9) 0.042(9) 0.055(9) 0.012(10)
C03U 0.081(4) 0.113(5) 0.123(5) -0.049(4) 0.071(4) -0.026(4)
C03W 0.175(17) 0.199(18) 0.102(12) 0.076(12) 0.107(12) 0.104(15)
C03X 0.136(16) 0.25(2) 0.176(18) 0.097(17) 0.134(15) 0.072(16)
C03Y 0.131(13) 0.148(14) 0.083(10) -0.025(9) 0.060(10) 0.039(11)
C03Z 0.141(14) 0.125(13) 0.085(10) 0.042(9) 0.080(10) 0.068(11)
C042 0.124(8) 0.109(8) 0.096(8) -0.029(7) 0.057(7) -0.002(7)
C044 0.106(7) 0.150(8) 0.112(7) 0.028(7) 0.062(6) -0.037(7)
C045 0.128(8) 0.107(8) 0.101(8) -0.038(7) 0.029(7) 0.043(7)
C047 0.087(7) 0.147(8) 0.107(7) 0.034(6) 0.049(6) 0.007(6)
C048 0.100(6) 0.134(6) 0.101(5) 0.024(5) 0.037(5) -0.030(5)
C04A 0.126(7) 0.164(8) 0.105(7) 0.035(7) 0.052(6) -0.028(7)
C04C 0.093(7) 0.165(8) 0.131(7) 0.054(7) 0.050(6) 0.015(7)
C1 0.096(5) 0.126(6) 0.135(6) -0.055(5) 0.068(5) -0.021(5)
C04F 0.21(2) 0.177(19) 0.113(14) 0.015(13) 0.104(15) 0.079(16)
C9 0.129(8) 0.148(8) 0.131(8) 0.027(7) 0.041(7) -0.044(7)
C29 0.108(7) 0.159(8) 0.138(8) 0.021(7) 0.042(7) -0.010(7)
C5 0.176(12) 0.23(2) 0.182(16) -0.031(15) 0.060(10) -0.038(11)
O25 0.297(18) 0.38(3) 0.43(3) -0.07(2) 0.23(2) -0.032(19)
N1 0.175(12) 0.136(12) 0.150(12) 0.019(9) 0.038(9) -0.029(10)
C7 0.147(13) 0.110(12) 0.137(12) 0.069(10) 0.021(10) 0.010(10)
C6 0.225(19) 0.186(19) 0.184(14) -0.021(12) 0.030(13) -0.049(16)
C4 0.114(8) 0.188(10) 0.154(9) -0.046(8) 0.094(7) -0.019(8)
C2 0.128(9) 0.208(10) 0.188(10) -0.059(9) 0.094(8) -0.026(9)
C3 0.157(10) 0.230(11) 0.196(10) -0.020(10) 0.075(9) 0.012(9)

loop_
_atom_type_symbol
_atom_type_description
_atom_type_scat_dispersion_real
_atom_type_scat_dispersion_imag
_atom_type_scat_source
C C 0.0181 0.0091 'International Tables Vol C Tables 4.2.6.8 and 6.1.1.4'
H H 0.0000 0.0000 'International Tables Vol C Tables 4.2.6.8 and 6.1.1.4'
N N 0.0311 0.0180 'International Tables Vol C Tables 4.2.6.8 and 6.1.1.4'
O O 0.0492 0.0322 'International Tables Vol C Tables 4.2.6.8 and 6.1.1.4'
S S 0.3331 0.5567 'International Tables Vol C Tables 4.2.6.8 and 6.1.1.4'
Tb Tb -9.1472 9.1891 'International Tables Vol C Tables 4.2.6.8 and 6.1.1.4'

loop_
_geom_angle_atom_site_label_1
_geom_angle_atom_site_label_2
_geom_angle_atom_site_label_3
_geom_angle
_geom_angle_site_symmetry_1
_geom_angle_site_symmetry_3
_geom_angle_publ_flag
Tb1 Tb2 Tb1 93.852(17) . 2_876 ?
S005 Tb2 Tb1 109.32(5) . 2_876 ?
S005 Tb2 Tb1 108.87(5) . . ?
S005 Tb2 S009 122.60(7) . 2_876 ?
S009 Tb2 Tb1 109.20(5) 2_876 2_876 ?
S009 Tb2 Tb1 109.20(5) 2_876 . ?
O4 Tb2 Tb1 104.39(14) 2_876 . ?
O4 Tb2 Tb1 41.27(14) 2_876 2_876 ?
O4 Tb2 S005 137.06(14) 2_876 . ?
O4 Tb2 S009 68.05(15) 2_876 2_876 ?
O4 Tb2 O2 88.23(19) 2_876 2_876 ?
O4 Tb2 O5 138.3(2) 2_876 . ?
O4 Tb2 O1 78.2(2) 2_876 . ?
O4 Tb2 O7 76.7(2) 2_876 . ?
O4 Tb2 O8 135.9(2) 2_876 . ?
O4 Tb2 O3 68.30(14) 2_876 . ?
O2 Tb2 Tb1 106.11(13) 2_876 2_876 ?
O2 Tb2 Tb1 40.88(14) 2_876 . ?
O2 Tb2 S005 134.67(14) 2_876 . ?
O2 Tb2 S009 68.33(14) 2_876 2_876 ?
O2 Tb2 O7 138.5(2) 2_876 . ?
O2 Tb2 O8 80.42(19) 2_876 . ?
O2 Tb2 O3 69.57(14) 2_876 . ?
O5 Tb2 Tb1 107.03(14) . 2_876 ?
O5 Tb2 Tb1 40.53(15) . . ?
O5 Tb2 S005 68.34(15) . . ?
O5 Tb2 S009 133.88(15) . 2_876 ?
O5 Tb2 O2 74.9(2) . 2_876 ?
O5 Tb2 O1 89.2(2) . . ?
O5 Tb2 O7 139.0(2) . . ?
O5 Tb2 O8 79.2(2) . . ?
O5 Tb2 O3 70.08(14) . . ?
O1 Tb2 Tb1 104.48(14) . . ?
O1 Tb2 Tb1 41.57(14) . 2_876 ?
O1 Tb2 S005 67.84(15) . . ?
O1 Tb2 S009 136.89(15) . 2_876 ?
O1 Tb2 O2 138.1(2) . 2_876 ?
O1 Tb2 O7 76.8(2) . . ?
O1 Tb2 O8 135.2(2) . . ?
O1 Tb2 O3 68.53(14) . . ?
O7 Tb2 Tb1 178.49(15) . . ?
O7 Tb2 Tb1 87.65(14) . 2_876 ?
O7 Tb2 S005 70.71(16) . . ?
O7 Tb2 S009 70.12(17) . 2_876 ?
O7 Tb2 O3 134.47(15) . . ?
O8 Tb2 Tb1 171.79(15) . 2_876 ?
O8 Tb2 Tb1 94.35(15) . . ?
O8 Tb2 S005 67.62(15) . . ?
O8 Tb2 S009 68.17(15) . 2_876 ?
O8 Tb2 O7 84.1(2) . . ?
O8 Tb2 O3 141.39(15) . . ?
O3 Tb2 Tb1 47.038(13) . . ?
O3 Tb2 Tb1 46.813(12) . 2_876 ?
O3 Tb2 S005 118.62(5) . . ?
O3 Tb2 S009 118.78(5) . 2_876 ?
Tb3 Tb4 Tb3 94.318(17) 2_767 . ?
S006 Tb4 Tb3 108.59(5) . 2_767 ?
S006 Tb4 Tb3 109.16(5) . . ?
S006 Tb4 S00C 123.28(7) . 2_767 ?
S00C Tb4 Tb3 108.90(5) 2_767 2_767 ?
S00C Tb4 Tb3 108.72(5) 2_767 . ?
O9 Tb4 Tb3 40.93(14) 2_767 . ?
O9 Tb4 Tb3 105.20(14) 2_767 2_767 ?
O9 Tb4 S006 136.39(14) 2_767 . ?
O9 Tb4 S00C 67.86(14) 2_767 2_767 ?
O9 Tb4 O10 68.61(14) 2_767 . ?
O9 Tb4 O15 76.9(2) 2_767 . ?
O13 Tb4 Tb3 40.72(13) 2_767 2_767 ?
O13 Tb4 Tb3 107.02(14) 2_767 . ?
O13 Tb4 S006 133.87(14) 2_767 . ?
O13 Tb4 S00C 68.18(14) 2_767 2_767 ?
O13 Tb4 O9 89.70(19) 2_767 2_767 ?
O13 Tb4 O14 80.1(2) 2_767 . ?
O13 Tb4 O10 70.11(14) 2_767 . ?
O13 Tb4 O15 138.2(2) 2_767 . ?
O12 Tb4 Tb3 41.32(14) . . ?
O12 Tb4 Tb3 105.50(14) . 2_767 ?
O12 Tb4 S006 67.89(14) . . ?
O12 Tb4 S00C 135.89(15) . 2_767 ?
O12 Tb4 O9 77.18(19) . 2_767 ?
O12 Tb4 O13 139.1(2) . 2_767 ?
O12 Tb4 O11 90.42(19) . . ?
O12 Tb4 O14 134.9(2) . . ?
O12 Tb4 O10 69.05(14) . . ?
O12 Tb4 O15 76.6(2) . . ?
O11 Tb4 Tb3 107.67(14) . . ?
O11 Tb4 Tb3 40.62(14) . 2_767 ?
O11 Tb4 S006 67.98(14) . . ?
O11 Tb4 S00C 133.68(14) . 2_767 ?
O11 Tb4 O9 139.1(2) . 2_767 ?
O11 Tb4 O13 74.49(18) . 2_767 ?
O11 Tb4 O14 79.1(2) . . ?
O11 Tb4 O10 70.55(14) . . ?
O11 Tb4 O15 138.3(2) . . ?
O14 Tb4 Tb3 94.57(15) . 2_767 ?
O14 Tb4 Tb3 171.11(15) . . ?
O14 Tb4 S006 67.52(15) . . ?
O14 Tb4 S00C 68.52(15) . 2_767 ?
O14 Tb4 O9 135.9(2) . 2_767 ?
O14 Tb4 O10 141.88(15) . . ?
O14 Tb4 O15 82.7(2) . . ?
O10 Tb4 Tb3 47.314(12) . 2_767 ?
O10 Tb4 Tb3 47.005(12) . . ?
O10 Tb4 S006 118.41(5) . . ?
O10 Tb4 S00C 118.31(5) . 2_767 ?
O15 Tb4 Tb3 88.45(14) . . ?
O15 Tb4 Tb3 177.24(14) . 2_767 ?
O15 Tb4 S006 70.39(16) . . ?
O15 Tb4 S00C 70.11(17) . 2_767 ?
O15 Tb4 O10 135.45(14) . . ?
Tb4 Tb3 Tb4 85.682(17) 2_767 . ?
S007 Tb3 Tb4 109.42(5) 2_767 2_767 ?
S007 Tb3 Tb4 108.51(5) 2_767 . ?
S00B Tb3 Tb4 107.58(5) . . ?
S00B Tb3 Tb4 109.07(6) . 2_767 ?
S00B Tb3 S007 128.27(7) . 2_767 ?
O9 Tb3 Tb4 40.33(13) 2_767 . ?
O9 Tb3 Tb4 98.36(13) 2_767 2_767 ?
O9 Tb3 S007 68.18(14) 2_767 2_767 ?
O9 Tb3 S00B 136.32(15) 2_767 . ?
O9 Tb3 O12 75.50(19) 2_767 . ?
O9 Tb3 O10 65.02(13) 2_767 . ?
O13 Tb3 Tb4 40.40(14) . 2_767 ?
O13 Tb3 Tb4 100.18(13) . . ?
O13 Tb3 S007 136.55(15) . 2_767 ?
O13 Tb3 S00B 68.77(15) . . ?
O13 Tb3 O9 131.60(19) . 2_767 ?
O13 Tb3 O12 85.8(2) . . ?
O13 Tb3 O10 66.60(13) . . ?
O20 Tb3 Tb4 177.70(16) 2_777 . ?
O20 Tb3 Tb4 95.09(15) 2_777 2_767 ?
O20 Tb3 S007 73.29(16) 2_777 2_767 ?
O20 Tb3 S00B 70.11(16) 2_777 . ?
O20 Tb3 O9 141.5(2) 2_777 2_767 ?
O20 Tb3 O13 79.1(2) 2_777 . ?
O20 Tb3 O12 137.6(2) 2_777 . ?
O20 Tb3 O11 81.1(2) 2_777 2_767 ?
O20 Tb3 O10 138.02(15) 2_777 . ?
O12 Tb3 Tb4 40.08(13) . . ?
O12 Tb3 Tb4 98.50(14) . 2_767 ?
O12 Tb3 S007 136.54(15) . 2_767 ?
O12 Tb3 S00B 67.51(14) . . ?
O12 Tb3 O10 65.01(13) . . ?
O11 Tb3 Tb4 40.29(13) 2_767 2_767 ?
O11 Tb3 Tb4 100.80(13) 2_767 . ?
O11 Tb3 S007 69.24(14) 2_767 2_767 ?
O11 Tb3 S00B 136.16(15) 2_767 . ?
O11 Tb3 O9 86.20(19) 2_767 2_767 ?
O11 Tb3 O13 73.91(19) 2_767 . ?
O11 Tb3 O12 131.97(18) 2_767 . ?
O11 Tb3 O10 66.99(13) 2_767 . ?
O10 Tb3 Tb4 42.974(11) . 2_767 ?
O10 Tb3 Tb4 42.708(11) . . ?
O10 Tb3 S007 116.31(5) . 2_767 ?
O10 Tb3 S00B 115.39(5) . . ?
O16 Tb3 Tb4 93.64(15) . . ?
O16 Tb3 Tb4 179.04(16) . 2_767 ?
O16 Tb3 S007 71.42(17) . 2_767 ?
O16 Tb3 S00B 70.49(18) . . ?
O16 Tb3 O9 81.5(2) . 2_767 ?
O16 Tb3 O13 139.2(2) . . ?
O16 Tb3 O20 85.6(2) . 2_777 ?
O16 Tb3 O12 80.5(2) . . ?
O16 Tb3 O11 140.6(2) . 2_767 ?
O16 Tb3 O10 136.34(15) . . ?
Tb2 Tb1 Tb2 86.148(17) . 2_876 ?
S008 Tb1 Tb2 109.44(5) . . ?
S008 Tb1 Tb2 108.45(5) . 2_876 ?
S008 Tb1 S00A 127.83(7) . 2_876 ?
S00A Tb1 Tb2 107.94(5) 2_876 2_876 ?
S00A Tb1 Tb2 109.07(5) 2_876 . ?
O4 Tb1 Tb2 40.10(13) . 2_876 ?
O4 Tb1 Tb2 98.17(13) . . ?
O4 Tb1 S008 68.36(14) . . ?
O4 Tb1 S00A 136.83(15) . 2_876 ?
O4 Tb1 O1 76.1(2) . 2_876 ?
O4 Tb1 O3 64.69(13) . . ?
O2 Tb1 Tb2 100.03(13) 2_876 2_876 ?
O2 Tb1 Tb2 40.57(14) 2_876 . ?
O2 Tb1 S008 137.11(15) 2_876 . ?
O2 Tb1 S00A 68.54(15) 2_876 2_876 ?
O2 Tb1 O4 131.13(18) 2_876 . ?
O2 Tb1 O1 84.6(2) 2_876 2_876 ?
O2 Tb1 O3 66.45(13) 2_876 . ?
O5 Tb1 Tb2 100.95(14) . 2_876 ?
O5 Tb1 Tb2 40.40(14) . . ?
O5 Tb1 S008 69.12(15) . . ?
O5 Tb1 S00A 136.15(15) . 2_876 ?
O5 Tb1 O4 85.8(2) . . ?
O5 Tb1 O2 74.6(2) . 2_876 ?
O5 Tb1 O1 131.94(19) . 2_876 ?
O5 Tb1 O3 67.04(13) . . ?
O1 Tb1 Tb2 40.43(13) 2_876 2_876 ?
O1 Tb1 Tb2 98.29(13) 2_876 . ?
O1 Tb1 S008 137.19(15) 2_876 . ?
O1 Tb1 S00A 67.52(14) 2_876 2_876 ?
O1 Tb1 O3 64.95(13) 2_876 . ?
O23 Tb1 Tb2 94.98(15) 2_866 . ?
O23 Tb1 Tb2 177.85(16) 2_866 2_876 ?
O23 Tb1 S008 72.91(17) 2_866 . ?
O23 Tb1 S00A 69.96(17) 2_866 2_876 ?
O23 Tb1 O4 141.3(2) 2_866 . ?
O23 Tb1 O2 79.7(2) 2_866 2_876 ?
O23 Tb1 O5 81.1(2) 2_866 . ?
O23 Tb1 O1 137.5(2) 2_866 2_876 ?
O23 Tb1 O3 138.12(15) 2_866 . ?
O3 Tb1 Tb2 42.977(11) . 2_876 ?
O3 Tb1 Tb2 43.172(11) . . ?
O3 Tb1 S008 116.39(5) . . ?
O3 Tb1 S00A 115.75(5) . 2_876 ?
O6 Tb1 Tb2 92.32(16) . 2_876 ?
O6 Tb1 Tb2 178.35(17) . . ?
O6 Tb1 S008 71.63(18) . . ?
O6 Tb1 S00A 70.81(18) . 2_876 ?
O6 Tb1 O4 81.0(2) . . ?
O6 Tb1 O2 139.4(2) . 2_876 ?
O6 Tb1 O5 140.7(2) . . ?
O6 Tb1 O1 80.1(2) . 2_876 ?
O6 Tb1 O23 86.5(2) . 2_866 ?
O6 Tb1 O3 135.29(16) . . ?
C016 S005 Tb2 98.9(3) . . ?
C01F S005 Tb2 99.3(3) . . ?
C01F S005 C016 101.2(4) . . ?
C01L S006 Tb4 98.9(3) . . ?
C01O S006 Tb4 99.0(3) . . ?
C01O S006 C01L 100.4(4) . . ?
C01H S007 Tb3 98.7(3) . 2_767 ?
C01H S007 C02U 101.2(6) . . ?
C02U S007 Tb3 99.1(3) . 2_767 ?
C013 S008 Tb1 98.9(3) . . ?
C013 S008 C01Y 100.9(4) . . ?
C01Y S008 Tb1 99.7(3) . . ?
C01P S009 Tb2 98.7(3) . 2_876 ?
C02D S009 Tb2 98.1(3) . 2_876 ?
C02D S009 C01P 102.3(4) . . ?
C01Q S00A Tb1 100.5(3) . 2_876 ?
C01Q S00A C025 100.7(4) . . ?
C025 S00A Tb1 99.5(3) . 2_876 ?
C01W S00B Tb3 101.1(3) . . ?
C01W S00B C02J 100.8(5) . . ?
C02J S00B Tb3 98.8(3) . . ?
C027 S00C Tb4 99.2(3) . 2_767 ?
C02V S00C Tb4 98.4(4) . 2_767 ?
C02V S00C C027 101.8(6) . . ?
Tb2 O4 Tb1 98.6(2) 2_876 . ?
C011 O4 Tb2 130.8(5) . 2_876 ?
C011 O4 Tb1 128.7(5) . . ?
Tb4 O9 Tb3 98.7(2) 2_767 2_767 ?
C014 O9 Tb4 130.7(6) . 2_767 ?
C014 O9 Tb3 128.9(6) . 2_767 ?
Tb4 O13 Tb3 98.9(2) 2_767 . ?
C01N O13 Tb4 131.2(6) . 2_767 ?
C01N O13 Tb3 129.6(6) . . ?
C02K O20 Tb3 145.7(7) . 2_777 ?
Tb2 O2 Tb1 98.6(2) 2_876 2_876 ?
C01B O2 Tb2 131.3(5) . 2_876 ?
C01B O2 Tb1 130.1(5) . 2_876 ?
Tb4 O12 Tb3 98.6(2) . . ?
C01C O12 Tb4 131.3(6) . . ?
C01C O12 Tb3 128.9(5) . . ?
Tb4 O11 Tb3 99.1(2) . 2_767 ?
C012 O11 Tb4 132.0(5) . . ?
C012 O11 Tb3 128.6(5) . 2_767 ?
C01X O14 Tb4 134.9(6) . . ?
Tb2 O5 Tb1 99.1(2) . . ?
C01R O5 Tb2 130.3(6) . . ?
C01R O5 Tb1 130.5(5) . . ?
Tb2 O1 Tb1 98.0(2) . 2_876 ?
C018 O1 Tb2 130.4(5) . . ?
C018 O1 Tb1 130.0(5) . 2_876 ?
Tb4 O10 Tb4 180.0 2_767 . ?
Tb4 O10 Tb3 90.289(17) 2_767 2_767 ?
Tb4 O10 Tb3 89.711(17) 2_767 . ?
Tb4 O10 Tb3 90.287(17) . . ?
Tb4 O10 Tb3 89.712(17) . 2_767 ?
Tb3 O10 Tb3 180.0 . 2_767 ?
Tb2 O7 H7 119.5(15) . . ?
C03D O7 Tb2 131.5(6) . . ?
C03D O7 H7 108.9(16) . . ?
C02B O8 Tb2 134.9(6) . . ?
C02M O23 Tb1 146.9(7) . 2_866 ?
Tb2 O3 Tb2 180.0 . 2_876 ?
Tb2 O3 Tb1 90.209(17) 2_876 . ?
Tb2 O3 Tb1 89.790(17) 2_876 2_876 ?
Tb2 O3 Tb1 89.790(17) . . ?
Tb2 O3 Tb1 90.211(17) . 2_876 ?
Tb1 O3 Tb1 180.0 2_876 . ?
Tb4 O15 H15 117.1(16) . . ?
C03P O15 Tb4 133.2(6) . . ?
C03P O15 H15 108.8(16) . . ?
C031 O16 Tb3 157.5(6) . . ?
C02G O6 Tb1 159.4(6) . . ?
C02B N00Z C034 121.4(9) . . ?
C02B N00Z C038 119.5(8) . . ?
C038 N00Z C034 119.1(8) . . ?
C01X N010 C032 121.0(9) . . ?
C01X N010 C03A 119.0(8) . . ?
C032 N010 C03A 119.9(8) . . ?
O4 C011 C01Y 122.4(9) . . ?
O4 C011 C02D 121.5(8) . . ?
C02D C011 C01Y 116.1(9) . . ?
O11 C012 C01H 122.4(8) . . ?
O11 C012 C01L 121.1(8) . . ?
C01L C012 C01H 116.4(8) . . ?
C01K C013 S008 118.7(7) . . ?
C01K C013 C01R 120.4(9) . . ?
C01R C013 S008 120.9(7) . . ?
O9 C014 C02U 122.2(9) . . ?
O9 C014 C02V 120.7(9) . . ?
C02U C014 C02V 117.0(9) . . ?
C01S C015 H015 119.3 . . ?
C02A C015 H015 119.3 . . ?
C02A C015 C01S 121.5(8) . . ?
C018 C016 S005 118.8(7) . . ?
C018 C016 C01Z 123.3(9) . . ?
C01Z C016 S005 117.8(7) . . ?
C022 C017 C023 124.4(9) . . ?
C022 C017 C02H 117.9(9) . . ?
C02H C017 C023 117.6(9) . . ?
O1 C018 C016 123.0(8) . . ?
O1 C018 C01Q 120.9(8) . . ?
C016 C018 C01Q 116.0(8) . . ?
C01G C01A C02M 121.7(9) . . ?
C01G C01A C02T 118.4(9) . . ?
C02T C01A C02M 119.8(10) . . ?
O2 C01B C01P 121.7(8) . . ?
O2 C01B C025 122.3(8) . . ?
C025 C01B C01P 116.0(9) . . ?
O12 C01C C01O 121.6(8) . . ?
O12 C01C C01W 123.1(9) . . ?
C01O C01C C01W 115.3(8) . . ?
C020 C01D H01D 120.5 . . ?
C02O C01D H01D 120.5 . . ?
C02O C01D C020 119.0(9) . . ?
C01O C01E H01E 118.5 . . ?
C01V C01E H01E 118.5 . . ?
C01V C01E C01O 123.0(9) . . ?
C01R C01F S005 119.0(7) . . ?
C01T C01F S005 119.5(7) . . ?
C01T C01F C01R 121.5(8) . . ?
C01A C01G H01G 119.4 . . ?
C01A C01G C026 121.3(8) . . ?
C026 C01G H01G 119.4 . . ?
C012 C01H S007 121.0(7) . . ?
C02I C01H S007 119.4(8) . . ?
C02I C01H C012 119.6(9) . . ?
C01L C01J H01J 118.9 . . ?
C02Z C01J H01J 118.9 . . ?
C02Z C01J C01L 122.1(9) . . ?
C013 C01K H01K 118.8 . . ?
C013 C01K C02N 122.4(9) . . ?
C02N C01K H01K 118.8 . . ?
C012 C01L S006 119.5(7) . . ?
C01J C01L S006 118.5(7) . . ?
C01J C01L C012 122.0(8) . . ?
C028 C01M H01M 119.5 . . ?
C02H C01M H01M 119.5 . . ?
C02H C01M C028 120.9(9) . . ?
O13 C01N C027 122.0(10) . . ?
O13 C01N C02J 122.3(10) . . ?
C02J C01N C027 115.6(9) . . ?
C01C C01O S006 119.2(7) . . ?
C01E C01O S006 119.2(7) . . ?
C01E C01O C01C 121.6(8) . . ?
C01B C01P S009 119.9(7) . . ?
C01U C01P S009 118.6(8) . . ?
C01U C01P C01B 121.5(9) . . ?
C018 C01Q S00A 119.5(7) . . ?
C02C C01Q S00A 120.7(7) . . ?
C02C C01Q C018 119.9(9) . . ?
O5 C01R C013 120.6(9) . . ?
O5 C01R C01F 122.9(8) . . ?
C01F C01R C013 116.4(9) . . ?
C015 C01S C02K 121.1(9) . . ?
C015 C01S C02X 118.6(9) . . ?
C02X C01S C02K 120.2(10) . . ?
C01F C01T H01T 118.7 . . ?
C02N C01T C01F 122.7(9) . . ?
C02N C01T H01T 118.7 . . ?
C01P C01U H01U 118.6 . . ?
C02F C01U C01P 122.8(10) . . ?
C02F C01U H01U 118.6 . . ?
C01E C01V C02E 115.1(8) . . ?
C01E C01V C035 122.0(9) . . ?
C02E C01V C035 122.8(9) . . ?
C01C C01W S00B 117.7(7) . . ?
C02E C01W S00B 120.5(7) . . ?
C02E C01W C01C 121.7(9) . . ?
O14 C01X N010 124.4(10) . . ?
O14 C01X H01X 117.8 . . ?
N010 C01X H01X 117.8 . . ?
C011 C01Y S008 119.2(7) . . ?
C036 C01Y S008 118.6(8) . . ?
C036 C01Y C011 122.1(9) . . ?
C016 C01Z H01Z 119.7 . . ?
C02S C01Z C016 120.6(10) . . ?
C02S C01Z H01Z 119.7 . . ?
C01D C020 C02P 121.6(9) . . ?
C02Y C020 C01D 119.6(9) . . ?
C02Y C020 C02P 118.7(9) . . ?
C02A C021 C023 117.9(9) . . ?
C030 C021 C023 122.4(9) . . ?
C030 C021 C02A 119.7(9) . . ?
C017 C022 H022 119.1 . . ?
C02W C022 C017 121.8(9) . . ?
C02W C022 H022 119.1 . . ?
O18 C023 C017 119.3(9) . . ?
O18 C023 C021 120.0(8) . . ?
C017 C023 C021 120.7(10) . . ?
C02L C024 C02G 120.5(9) . . ?
C02L C024 C02O 119.6(9) . . ?
C02O C024 C02G 119.9(9) . . ?
C01B C025 S00A 119.5(8) . . ?
C02R C025 S00A 119.7(8) . . ?
C02R C025 C01B 120.8(10) . . ?
C01G C026 H026 119.7 . . ?
C01G C026 C029 120.6(10) . . ?
C029 C026 H026 119.7 . . ?
C01N C027 S00C 119.0(7) . . ?
C03C C027 S00C 119.3(10) . . ?
C03C C027 C01N 121.7(11) . . ?
C01M C028 C031 120.0(9) . . ?
C02W C028 C01M 119.0(8) . . ?
C02W C028 C031 121.0(10) . . ?
C026 C029 C02P 118.5(10) . . ?
C02Q C029 C026 118.4(10) . . ?
C02Q C029 C02P 123.0(8) . . ?
C015 C02A C021 119.7(9) . . ?
C015 C02A H02A 120.2 . . ?
C021 C02A H02A 120.2 . . ?
O8 C02B N00Z 124.5(10) . . ?
O8 C02B H02B 117.8 . . ?
N00Z C02B H02B 117.8 . . ?
C01Q C02C H02C 118.3 . . ?
C02S C02C C01Q 123.5(9) . . ?
C02S C02C H02C 118.3 . . ?
C011 C02D S009 120.3(7) . . ?
C033 C02D S009 118.8(8) . . ?
C033 C02D C011 120.9(9) . . ?
C01V C02E H02E 118.4 . . ?
C01W C02E C01V 123.1(9) . . ?
C01W C02E H02E 118.4 . . ?
C01U C02F C02R 116.7(9) . . ?
C01U C02F C03H 125.0(10) . . ?
C02R C02F C03H 118.2(10) . . ?
O6 C02G C024 118.0(9) . . ?
O21 C02G O6 124.3(9) . . ?
O21 C02G C024 117.7(9) . . ?
C017 C02H H02H 120.0 . . ?
C01M C02H C017 120.0(9) . . ?
C01M C02H H02H 120.0 . . ?
C01H C02I H02I 118.0 . . ?
C01H C02I C02Z 124.0(9) . . ?
C02Z C02I H02I 118.0 . . ?
C01N C02J S00B 120.5(7) . . ?
C039 C02J S00B 117.4(9) . . ?
C039 C02J C01N 122.1(11) . . ?
O20 C02K C01S 117.0(10) . . ?
O19 C02K O20 125.1(9) . . ?
O19 C02K C01S 117.8(9) . . ?
C024 C02L H02L 119.4 . . ?
C024 C02L C02Y 121.1(9) . . ?
C02Y C02L H02L 119.4 . . ?
O23 C02M C01A 116.5(10) . . ?
O24 C02M O23 124.1(10) . . ?
O24 C02M C01A 119.4(9) . . ?
C01K C02N C03G 120.5(10) . . ?
C01T C02N C01K 116.6(9) . . ?
C01T C02N C03G 122.9(10) . . ?
C01D C02O H02O 119.7 . . ?
C024 C02O C01D 120.7(10) . . ?
C024 C02O H02O 119.7 . . ?
O22 C02P C020 119.5(9) . . ?
O22 C02P C029 119.1(8) . . ?
C020 C02P C029 121.4(10) . . ?
C029 C02Q H02Q 119.7 . . ?
C02T C02Q C029 120.7(9) . . ?
C02T C02Q H02Q 119.7 . . ?
C025 C02R H02R 118.9 . . ?
C02F C02R C025 122.2(10) . . ?
C02F C02R H02R 118.9 . . ?
C01Z C02S C03E 120.7(10) . . ?
C02C C02S C01Z 116.6(9) . . ?
C02C C02S C03E 122.7(10) . . ?
C01A C02T H02T 119.8 . . ?
C02Q C02T C01A 120.5(10) . . ?
C02Q C02T H02T 119.8 . . ?
C014 C02U S007 119.6(8) . . ?
C03F C02U S007 119.3(8) . . ?
C03F C02U C014 121.1(10) . . ?
C014 C02V S00C 120.8(8) . . ?
C03K C02V S00C 118.3(9) . . ?
C03K C02V C014 120.9(10) . . ?
C022 C02W H02W 119.8 . . ?
C028 C02W C022 120.3(10) . . ?
C028 C02W H02W 119.8 . . ?
C01S C02X H02X 120.1 . . ?
C030 C02X C01S 119.8(10) . . ?
C030 C02X H02X 120.1 . . ?
C020 C02Y C02L 119.9(9) . . ?
C020 C02Y H02Y 120.0 . . ?
C02L C02Y H02Y 120.0 . . ?
C01J C02Z C02I 115.9(9) . . ?
C01J C02Z C03Z 123.4(10) . . ?
C02I C02Z C03Z 120.7(10) . . ?
C021 C030 C02X 120.7(9) . . ?
C021 C030 H030 119.6 . . ?
C02X C030 H030 119.6 . . ?
O16 C031 O17 125.0(9) . . ?
O16 C031 C028 117.6(10) . . ?
O17 C031 C028 117.4(10) . . ?
N010 C032 H03 109.5 . . ?
N010 C032 H 109.5 . . ?
N010 C032 HA 109.5 . . ?
H03 C032 H 109.5 . . ?
H03 C032 HA 109.5 . . ?
H C032 HA 109.5 . . ?
C02D C033 H033 118.6 . . ?
C03B C033 C02D 122.9(10) . . ?
C03B C033 H033 118.6 . . ?
N00Z C034 H03A 109.5 . . ?
N00Z C034 H03B 109.5 . . ?
N00Z C034 H03C 109.5 . . ?
H03A C034 H03B 109.5 . . ?
H03A C034 H03C 109.5 . . ?
H03B C034 H03C 109.5 . . ?
C01V C035 C037 109.7(8) . . ?
C03I C035 C01V 112.9(9) . . ?
C03I C035 C037 107.0(9) . . ?
C03I C035 C03Q 109.2(10) . . ?
C03Q C035 C01V 108.5(9) . . ?
C03Q C035 C037 109.5(10) . . ?
C01Y C036 H036 119.3 . . ?
C01Y C036 C03B 121.5(10) . . ?
C03B C036 H036 119.3 . . ?
C035 C037 H1 109.5 . . ?
C035 C037 HB 109.5 . . ?
C035 C037 HC 109.5 . . ?
H1 C037 HB 109.5 . . ?
H1 C037 HC 109.5 . . ?
HB C037 HC 109.5 . . ?
N00Z C038 H03D 109.5 . . ?
N00Z C038 H03E 109.5 . . ?
N00Z C038 H03F 109.5 . . ?
H03D C038 H03E 109.5 . . ?
H03D C038 H03F 109.5 . . ?
H03E C038 H03F 109.5 . . ?
C02J C039 H039 118.8 . . ?
C03J C039 C02J 122.4(13) . . ?
C03J C039 H039 118.8 . . ?
N010 C03A H2 109.5 . . ?
N010 C03A HD 109.5 . . ?
N010 C03A HE 109.5 . . ?
H2 C03A HD 109.5 . . ?
H2 C03A HE 109.5 . . ?
HD C03A HE 109.5 . . ?
C033 C03B C036 116.3(10) . . ?
C033 C03B C03S 122.8(10) . . ?
C036 C03B C03S 120.9(10) . . ?
C027 C03C H3 119.8 . . ?
C027 C03C C03J 120.4(13) . . ?
C03J C03C H3 119.8 . . ?
O7 C03D H03G 109.5 . . ?
O7 C03D H03H 109.5 . . ?
O7 C03D H03I 109.5 . . ?
H03G C03D H03H 109.5 . . ?
H03G C03D H03I 109.5 . . ?
H03H C03D H03I 109.5 . . ?
C03L C03E C02S 108.5(10) . . ?
C042 C03E C02S 109.8(10) . . ?
C042 C03E C03L 108.1(11) . . ?
C045 C03E C02S 112.2(11) . . ?
C045 C03E C03L 106.8(11) . . ?
C045 C03E C042 111.3(12) . . ?
C02U C03F H4 118.5 . . ?
C02U C03F C03U 122.9(11) . . ?
C03U C03F H4 118.5 . . ?
C02N C03G C03N 112.6(10) . . ?
C02N C03G C03T 109.3(10) . . ?
C03M C03G C02N 109.7(10) . . ?
C03M C03G C03N 108.3(11) . . ?
C03M C03G C03T 108.8(11) . . ?
C03N C03G C03T 108.1(11) . . ?
C03O C03H C02F 110.0(10) . . ?
C03O C03H C03R 108.6(11) . . ?
C03R C03H C02F 110.2(10) . . ?
C03Y C03H C02F 110.4(10) . . ?
C03Y C03H C03O 108.1(11) . . ?
C03Y C03H C03R 109.4(12) . . ?
C035 C03I H5 109.5 . . ?
C035 C03I HF 109.5 . . ?
C035 C03I HG 109.5 . . ?
H5 C03I HF 109.5 . . ?
H5 C03I HG 109.5 . . ?
HF C03I HG 109.5 . . ?
C039 C03J C03C 117.7(11) . . ?
C039 C03J C048 119.6(13) . . ?
C03C C03J C048 122.7(13) . . ?
C02V C03K H6 119.0 . . ?
C02V C03K C03U 121.9(11) . . ?
C03U C03K H6 119.0 . . ?
C03E C03L H03J 109.5 . . ?
C03E C03L H03K 109.5 . . ?
C03E C03L H03L 109.5 . . ?
H03J C03L H03K 109.5 . . ?
H03J C03L H03L 109.5 . . ?
H03K C03L H03L 109.5 . . ?
C03G C03M H03M 109.5 . . ?
C03G C03M H03N 109.5 . . ?
C03G C03M H03O 109.5 . . ?
H03M C03M H03N 109.5 . . ?
H03M C03M H03O 109.5 . . ?
H03N C03M H03O 109.5 . . ?
C03G C03N H03P 109.5 . . ?
C03G C03N H03Q 109.5 . . ?
C03G C03N H03R 109.5 . . ?
H03P C03N H03Q 109.5 . . ?
H03P C03N H03R 109.5 . . ?
H03Q C03N H03R 109.5 . . ?
C03H C03O H03S 109.5 . . ?
C03H C03O H03T 109.5 . . ?
C03H C03O H03U 109.5 . . ?
H03S C03O H03T 109.5 . . ?
H03S C03O H03U 109.5 . . ?
H03T C03O H03U 109.5 . . ?
O15 C03P H8 109.5 . . ?
O15 C03P HH 109.5 . . ?
O15 C03P HI 109.5 . . ?
H8 C03P HH 109.5 . . ?
H8 C03P HI 109.5 . . ?
HH C03P HI 109.5 . . ?
C035 C03Q H9 109.5 . . ?
C035 C03Q HJ 109.5 . . ?
C035 C03Q HK 109.5 . . ?
H9 C03Q HJ 109.5 . . ?
H9 C03Q HK 109.5 . . ?
HJ C03Q HK 109.5 . . ?
C03H C03R H03V 109.5 . . ?
C03H C03R H03W 109.5 . . ?
C03H C03R H03X 109.5 . . ?
H03V C03R H03W 109.5 . . ?
H03V C03R H03X 109.5 . . ?
H03W C03R H03X 109.5 . . ?
C03B C03S C29 101.2(11) . . ?
C047 C03S C03B 112.8(11) . . ?
C047 C03S C29 96.1(11) . . ?
C04C C03S C03B 116.6(11) . . ?
C04C C03S C047 126.6(13) . . ?
C04C C03S C29 93.5(12) . . ?
C03G C03T H03Y 109.5 . . ?
C03G C03T HL 109.5 . . ?
C03G C03T HM 109.5 . . ?
H03Y C03T HL 109.5 . . ?
H03Y C03T HM 109.5 . . ?
HL C03T HM 109.5 . . ?
C03F C03U C03K 116.1(11) . . ?
C03F C03U C1 121.1(11) . . ?
C03K C03U C1 122.2(11) . . ?
H10 C03W HN 109.5 . . ?
H10 C03W HO 109.5 . . ?
HN C03W HO 109.5 . . ?
C03Z C03W H10 109.5 . . ?
C03Z C03W HN 109.5 . . ?
C03Z C03W HO 109.5 . . ?
H11 C03X HP 109.5 . . ?
H11 C03X HQ 109.5 . . ?
HP C03X HQ 109.5 . . ?
C03Z C03X H11 109.5 . . ?
C03Z C03X HP 109.5 . . ?
C03Z C03X HQ 109.5 . . ?
C03H C03Y H03Z 109.5 . . ?
C03H C03Y HR 109.5 . . ?
C03H C03Y HS 109.5 . . ?
H03Z C03Y HR 109.5 . . ?
H03Z C03Y HS 109.5 . . ?
HR C03Y HS 109.5 . . ?
C03W C03Z C02Z 109.9(10) . . ?
C03W C03Z C04F 108.9(15) . . ?
C03X C03Z C02Z 111.9(13) . . ?
C03X C03Z C03W 111.6(15) . . ?
C03X C03Z C04F 108.3(14) . . ?
C04F C03Z C02Z 106.1(13) . . ?
C03E C042 H04A 109.5 . . ?
C03E C042 H04B 109.5 . . ?
C03E C042 H04C 109.5 . . ?
H04A C042 H04B 109.5 . . ?
H04A C042 H04C 109.5 . . ?
H04B C042 H04C 109.5 . . ?
H04M C044 H04N 109.5 . . ?
H04M C044 H04O 109.5 . . ?
H04N C044 H04O 109.5 . . ?
C048 C044 H04M 109.5 . . ?
C048 C044 H04N 109.5 . . ?
C048 C044 H04O 109.5 . . ?
C03E C045 H04D 109.5 . . ?
C03E C045 H04E 109.5 . . ?
C03E C045 H04F 109.5 . . ?
H04D C045 H04E 109.5 . . ?
H04D C045 H04F 109.5 . . ?
H04E C045 H04F 109.5 . . ?
C03S C047 H04G 109.5 . . ?
C03S C047 H04H 109.5 . . ?
C03S C047 H04I 109.5 . . ?
H04G C047 H04H 109.5 . . ?
H04G C047 H04I 109.5 . . ?
H04H C047 H04I 109.5 . . ?
C03J C048 C9 108.3(13) . . ?
C044 C048 C03J 110.7(13) . . ?
C044 C048 C9 105.0(13) . . ?
C04A C048 C03J 111.9(13) . . ?
C04A C048 C044 110.8(15) . . ?
C04A C048 C9 109.8(14) . . ?
C048 C04A H04P 109.5 . . ?
C048 C04A H04Q 109.5 . . ?
C048 C04A H04R 109.5 . . ?
H04P C04A H04Q 109.5 . . ?
H04P C04A H04R 109.5 . . ?
H04Q C04A H04R 109.5 . . ?
C03S C04C H04J 109.5 . . ?
C03S C04C H04K 109.5 . . ?
C03S C04C H04L 109.5 . . ?
H04J C04C H04K 109.5 . . ?
H04J C04C H04L 109.5 . . ?
H04K C04C H04L 109.5 . . ?
C03U C1 C3 109.6(14) . . ?
C4 C1 C03U 112.4(12) . . ?
C4 C1 C3 104.4(10) . . ?
C2 C1 C03U 116.2(12) . . ?
C2 C1 C4 109.4(11) . . ?
C2 C1 C3 103.9(11) . . ?
C03Z C04F H04S 109.5 . . ?
C03Z C04F H04T 109.5 . . ?
C03Z C04F H04U 109.5 . . ?
H04S C04F H04T 109.5 . . ?
H04S C04F H04U 109.5 . . ?
H04T C04F H04U 109.5 . . ?
C048 C9 H9A 109.5 . . ?
C048 C9 H9B 109.5 . . ?
C048 C9 H9C 109.5 . . ?
H9A C9 H9B 109.5 . . ?
H9A C9 H9C 109.5 . . ?
H9B C9 H9C 109.5 . . ?
C03S C29 H29A 109.5 . . ?
C03S C29 H29B 109.5 . . ?
C03S C29 H29C 109.5 . . ?
H29A C29 H29B 109.5 . . ?
H29A C29 H29C 109.5 . . ?
H29B C29 H29C 109.5 . . ?
O25 C5 H5A 116.2 . . ?
O25 C5 N1 128(2) . . ?
N1 C5 H5A 116.2 . . ?
C5 N1 C7 119.2(16) . . ?
C5 N1 C6 117.7(18) . . ?
C7 N1 C6 122.9(19) . . ?
N1 C7 H7A 109.5 . . ?
N1 C7 H7B 109.5 . . ?
N1 C7 H7C 109.5 . . ?
H7A C7 H7B 109.5 . . ?
H7A C7 H7C 109.5 . . ?
H7B C7 H7C 109.5 . . ?
N1 C6 H6A 109.5 . . ?
N1 C6 H6B 109.5 . . ?
N1 C6 H6C 109.5 . . ?
H6A C6 H6B 109.5 . . ?
H6A C6 H6C 109.5 . . ?
H6B C6 H6C 109.5 . . ?
C1 C4 H4A 109.5 . . ?
C1 C4 H4B 109.5 . . ?
C1 C4 H4C 109.5 . . ?
H4A C4 H4B 109.5 . . ?
H4A C4 H4C 109.5 . . ?
H4B C4 H4C 109.5 . . ?
C1 C2 H2A 109.5 . . ?
C1 C2 H2B 109.5 . . ?
C1 C2 H2C 109.5 . . ?
H2A C2 H2B 109.5 . . ?
H2A C2 H2C 109.5 . . ?
H2B C2 H2C 109.5 . . ?
C1 C3 H3A 109.4 . . ?
C1 C3 H3B 109.5 . . ?
C1 C3 H3C 109.5 . . ?
H3A C3 H3B 109.5 . . ?
H3A C3 H3C 109.5 . . ?
H3B C3 H3C 109.5 . . ?

loop_
_geom_bond_atom_site_label_1
_geom_bond_atom_site_label_2
_geom_bond_distance
_geom_bond_site_symmetry_2
_geom_bond_publ_flag
Tb2 Tb1 3.6020(7) . ?
Tb2 Tb1 3.6152(7) 2_876 ?
Tb2 S005 2.947(2) . ?
Tb2 S009 2.957(2) 2_876 ?
Tb2 O4 2.355(6) 2_876 ?
Tb2 O2 2.369(6) 2_876 ?
Tb2 O5 2.364(6) . ?
Tb2 O1 2.368(6) . ?
Tb2 O7 2.398(6) . ?
Tb2 O8 2.373(6) . ?
Tb2 O3 2.4645(6) . ?
Tb4 Tb3 3.6277(7) . ?
Tb4 Tb3 3.6096(8) 2_767 ?
Tb4 S006 2.950(2) . ?
Tb4 S00C 2.952(2) 2_767 ?
Tb4 O9 2.375(6) 2_767 ?
Tb4 O13 2.368(6) 2_767 ?
Tb4 O12 2.362(6) . ?
Tb4 O11 2.364(6) . ?
Tb4 O14 2.374(6) . ?
Tb4 O10 2.4606(5) . ?
Tb4 O15 2.397(6) . ?
Tb3 S007 2.928(2) 2_767 ?
Tb3 S00B 2.927(2) . ?
Tb3 O9 2.404(6) 2_767 ?
Tb3 O13 2.383(5) . ?
Tb3 O20 2.338(6) 2_777 ?
Tb3 O12 2.422(6) . ?
Tb3 O11 2.380(6) 2_767 ?
Tb3 O10 2.6533(5) . ?
Tb3 O16 2.289(7) . ?
Tb1 S008 2.922(2) . ?
Tb1 S00A 2.933(2) 2_876 ?
Tb1 O4 2.412(6) . ?
Tb1 O2 2.384(6) 2_876 ?
Tb1 O5 2.370(6) . ?
Tb1 O1 2.422(6) 2_876 ?
Tb1 O23 2.343(6) 2_866 ?
Tb1 O3 2.6360(5) . ?
Tb1 O6 2.275(6) . ?
S005 C016 1.801(9) . ?
S005 C01F 1.780(8) . ?
S006 C01L 1.797(9) . ?
S006 C01O 1.790(9) . ?
S007 C01H 1.754(9) . ?
S007 C02U 1.773(11) . ?
S008 C013 1.775(9) . ?
S008 C01Y 1.788(10) . ?
S009 C01P 1.807(9) . ?
S009 C02D 1.771(9) . ?
S00A C01Q 1.773(10) . ?
S00A C025 1.799(11) . ?
S00B C01W 1.775(10) . ?
S00B C02J 1.780(11) . ?
S00C C027 1.788(12) . ?
S00C C02V 1.753(11) . ?
O4 C011 1.331(11) . ?
O9 C014 1.321(11) . ?
O13 C01N 1.327(10) . ?
O20 C02K 1.260(12) . ?
O2 C01B 1.347(10) . ?
O12 C01C 1.337(10) . ?
O11 C012 1.333(10) . ?
O14 C01X 1.263(10) . ?
O5 C01R 1.334(11) . ?
O1 C018 1.338(10) . ?
O7 H7 0.874(9) . ?
O7 C03D 1.429(12) . ?
O8 C02B 1.255(11) . ?
O23 C02M 1.284(11) . ?
O15 H15 0.874(10) . ?
O15 C03P 1.432(13) . ?
O16 C031 1.253(12) . ?
O6 C02G 1.251(11) . ?
O21 C02G 1.248(11) . ?
O17 C031 1.259(12) . ?
O22 C02P 1.237(12) . ?
O18 C023 1.234(12) . ?
N00Z C02B 1.303(12) . ?
N00Z C034 1.465(11) . ?
N00Z C038 1.452(12) . ?
N010 C01X 1.295(12) . ?
N010 C032 1.448(11) . ?
N010 C03A 1.460(12) . ?
C011 C01Y 1.411(13) . ?
C011 C02D 1.398(13) . ?
C012 C01H 1.408(12) . ?
C012 C01L 1.405(12) . ?
C013 C01K 1.389(13) . ?
C013 C01R 1.423(12) . ?
C014 C02U 1.410(14) . ?
C014 C02V 1.414(15) . ?
C015 H015 0.9500 . ?
C015 C01S 1.380(13) . ?
C015 C02A 1.374(12) . ?
C016 C018 1.372(12) . ?
C016 C01Z 1.397(12) . ?
C017 C022 1.377(14) . ?
C017 C023 1.485(13) . ?
C017 C02H 1.407(13) . ?
C018 C01Q 1.420(12) . ?
O24 C02M 1.231(13) . ?
C01A C01G 1.369(13) . ?
C01A C02M 1.490(14) . ?
C01A C02T 1.399(13) . ?
C01B C01P 1.393(13) . ?
C01B C025 1.393(13) . ?
C01C C01O 1.402(13) . ?
C01C C01W 1.411(12) . ?
C01D H01D 0.9500 . ?
C01D C020 1.409(14) . ?
C01D C02O 1.393(13) . ?
C01E H01E 0.9500 . ?
C01E C01O 1.389(12) . ?
C01E C01V 1.387(12) . ?
C01F C01R 1.402(13) . ?
C01F C01T 1.387(12) . ?
C01G H01G 0.9500 . ?
C01G C026 1.375(13) . ?
C01H C02I 1.390(13) . ?
O19 C02K 1.231(13) . ?
C01J H01J 0.9500 . ?
C01J C01L 1.396(13) . ?
C01J C02Z 1.366(14) . ?
C01K H01K 0.9500 . ?
C01K C02N 1.401(14) . ?
C01M H01M 0.9500 . ?
C01M C028 1.383(13) . ?
C01M C02H 1.382(13) . ?
C01N C027 1.418(15) . ?
C01N C02J 1.392(14) . ?
C01P C01U 1.369(13) . ?
C01Q C02C 1.397(13) . ?
C01S C02K 1.516(13) . ?
C01S C02X 1.390(13) . ?
C01T H01T 0.9500 . ?
C01T C02N 1.373(13) . ?
C01U H01U 0.9500 . ?
C01U C02F 1.358(13) . ?
C01V C02E 1.390(13) . ?
C01V C035 1.522(13) . ?
C01W C02E 1.378(13) . ?
C01X H01X 0.9500 . ?
C01Y C036 1.392(14) . ?
C01Z H01Z 0.9500 . ?
C01Z C02S 1.395(14) . ?
C020 C02P 1.483(13) . ?
C020 C02Y 1.378(13) . ?
C021 C023 1.506(14) . ?
C021 C02A 1.383(12) . ?
C021 C030 1.370(14) . ?
C022 H022 0.9500 . ?
C022 C02W 1.376(13) . ?
C024 C02G 1.510(13) . ?
C024 C02L 1.365(13) . ?
C024 C02O 1.382(14) . ?
C025 C02R 1.390(14) . ?
C026 H026 0.9500 . ?
C026 C029 1.388(12) . ?
C027 C03C 1.391(14) . ?
C028 C02W 1.376(13) . ?
C028 C031 1.502(13) . ?
C029 C02P 1.496(14) . ?
C029 C02Q 1.387(14) . ?
C02A H02A 0.9500 . ?
C02B H02B 0.9500 . ?
C02C H02C 0.9500 . ?
C02C C02S 1.369(14) . ?
C02D C033 1.397(14) . ?
C02E H02E 0.9500 . ?
C02F C02R 1.370(14) . ?
C02F C03H 1.561(15) . ?
C02H H02H 0.9500 . ?
C02I H02I 0.9500 . ?
C02I C02Z 1.398(14) . ?
C02J C039 1.388(14) . ?
C02L H02L 0.9500 . ?
C02L C02Y 1.388(13) . ?
C02N C03G 1.530(15) . ?
C02O H02O 0.9500 . ?
C02Q H02Q 0.9500 . ?
C02Q C02T 1.374(14) . ?
C02R H02R 0.9500 . ?
C02S C03E 1.545(14) . ?
C02T H02T 0.9500 . ?
C02U C03F 1.385(15) . ?
C02V C03K 1.393(15) . ?
C02W H02W 0.9500 . ?
C02X H02X 0.9500 . ?
C02X C030 1.389(14) . ?
C02Y H02Y 0.9500 . ?
C02Z C03Z 1.564(16) . ?
C030 H030 0.9500 . ?
C032 H03 0.9800 . ?
C032 H 0.9800 . ?
C032 HA 0.9800 . ?
C033 H033 0.9500 . ?
C033 C03B 1.394(14) . ?
C034 H03A 0.9800 . ?
C034 H03B 0.9800 . ?
C034 H03C 0.9800 . ?
C035 C037 1.534(14) . ?
C035 C03I 1.509(15) . ?
C035 C03Q 1.510(16) . ?
C036 H036 0.9500 . ?
C036 C03B 1.395(15) . ?
C037 H1 0.9800 . ?
C037 HB 0.9800 . ?
C037 HC 0.9800 . ?
C038 H03D 0.9800 . ?
C038 H03E 0.9800 . ?
C038 H03F 0.9800 . ?
C039 H039 0.9500 . ?
C039 C03J 1.350(18) . ?
C03A H2 0.9800 . ?
C03A HD 0.9800 . ?
C03A HE 0.9800 . ?
C03B C03S 1.566(16) . ?
C03C H3 0.9500 . ?
C03C C03J 1.414(18) . ?
C03D H03G 0.9800 . ?
C03D H03H 0.9800 . ?
C03D H03I 0.9800 . ?
C03E C03L 1.542(17) . ?
C03E C042 1.510(18) . ?
C03E C045 1.479(16) . ?
C03F H4 0.9500 . ?
C03F C03U 1.392(16) . ?
C03G C03M 1.519(17) . ?
C03G C03N 1.550(17) . ?
C03G C03T 1.559(17) . ?
C03H C03O 1.524(18) . ?
C03H C03R 1.553(17) . ?
C03H C03Y 1.513(17) . ?
C03I H5 0.9800 . ?
C03I HF 0.9800 . ?
C03I HG 0.9800 . ?
C03J C048 1.560(17) . ?
C03K H6 0.9500 . ?
C03K C03U 1.420(16) . ?
C03L H03J 0.9800 . ?
C03L H03K 0.9800 . ?
C03L H03L 0.9800 . ?
C03M H03M 0.9800 . ?
C03M H03N 0.9800 . ?
C03M H03O 0.9800 . ?
C03N H03P 0.9800 . ?
C03N H03Q 0.9800 . ?
C03N H03R 0.9800 . ?
C03O H03S 0.9800 . ?
C03O H03T 0.9800 . ?
C03O H03U 0.9800 . ?
C03P H8 0.9800 . ?
C03P HH 0.9800 . ?
C03P HI 0.9800 . ?
C03Q H9 0.9800 . ?
C03Q HJ 0.9800 . ?
C03Q HK 0.9800 . ?
C03R H03V 0.9800 . ?
C03R H03W 0.9800 . ?
C03R H03X 0.9800 . ?
C03S C047 1.443(17) . ?
C03S C04C 1.354(17) . ?
C03S C29 1.65(2) . ?
C03T H03Y 0.9800 . ?
C03T HL 0.9800 . ?
C03T HM 0.9800 . ?
C03U C1 1.497(17) . ?
C03W H10 0.9800 . ?
C03W HN 0.9800 . ?
C03W HO 0.9800 . ?
C03W C03Z 1.512(18) . ?
C03X H11 0.9800 . ?
C03X HP 0.9800 . ?
C03X HQ 0.9800 . ?
C03X C03Z 1.48(2) . ?
C03Y H03Z 0.9800 . ?
C03Y HR 0.9800 . ?
C03Y HS 0.9800 . ?
C03Z C04F 1.56(2) . ?
C042 H04A 0.9800 . ?
C042 H04B 0.9800 . ?
C042 H04C 0.9800 . ?
C044 H04M 0.9800 . ?
C044 H04N 0.9800 . ?
C044 H04O 0.9800 . ?
C044 C048 1.51(2) . ?
C045 H04D 0.9800 . ?
C045 H04E 0.9800 . ?
C045 H04F 0.9800 . ?
C047 H04G 0.9800 . ?
C047 H04H 0.9800 . ?
C047 H04I 0.9800 . ?
C048 C04A 1.442(19) . ?
C048 C9 1.63(2) . ?
C04A H04P 0.9800 . ?
C04A H04Q 0.9800 . ?
C04A H04R 0.9800 . ?
C04C H04J 0.9800 . ?
C04C H04K 0.9800 . ?
C04C H04L 0.9800 . ?
C1 C4 1.495(11) . ?
C1 C2 1.458(12) . ?
C1 C3 1.532(12) . ?
C04F H04S 0.9800 . ?
C04F H04T 0.9800 . ?
C04F H04U 0.9800 . ?
C9 H9A 0.9800 . ?
C9 H9B 0.9800 . ?
C9 H9C 0.9800 . ?
C29 H29A 0.9800 . ?
C29 H29B 0.9800 . ?
C29 H29C 0.9800 . ?
C5 H5A 0.9500 . ?
C5 O25 1.294(16) . ?
C5 N1 1.397(16) . ?
N1 C7 1.449(13) . ?
N1 C6 1.461(13) . ?
C7 H7A 0.9800 . ?
C7 H7B 0.9800 . ?
C7 H7C 0.9800 . ?
C6 H6A 0.9800 . ?
C6 H6B 0.9800 . ?
C6 H6C 0.9800 . ?
C4 H4A 0.9800 . ?
C4 H4B 0.9800 . ?
C4 H4C 0.9800 . ?
C2 H2A 0.9800 . ?
C2 H2B 0.9800 . ?
C2 H2C 0.9800 . ?
C3 H3A 0.9800 . ?
C3 H3B 0.9801 . ?
C3 H3C 0.9800 . ?

loop_
_geom_torsion_atom_site_label_1
_geom_torsion_atom_site_label_2
_geom_torsion_atom_site_label_3
_geom_torsion_atom_site_label_4
_geom_torsion
_geom_torsion_site_symmetry_1
_geom_torsion_site_symmetry_2
_geom_torsion_site_symmetry_3
_geom_torsion_site_symmetry_4
_geom_torsion_publ_flag
Tb2 S005 C016 C018 7.9(8) . . . . ?
Tb2 S005 C016 C01Z -173.0(7) . . . . ?
Tb2 S005 C01F C01R 3.3(7) . . . . ?
Tb2 S005 C01F C01T -176.0(7) . . . . ?
Tb2 S009 C01P C01B 0.6(8) 2_876 . . . ?
Tb2 S009 C01P C01U 179.7(7) 2_876 . . . ?
Tb2 S009 C02D C011 8.4(9) 2_876 . . . ?
Tb2 S009 C02D C033 -170.0(8) 2_876 . . . ?
Tb2 O4 C011 C01Y 173.3(7) 2_876 . . . ?
Tb2 O4 C011 C02D -9.1(14) 2_876 . . . ?
Tb2 O2 C01B C01P -2.9(12) 2_876 . . . ?
Tb2 O2 C01B C025 176.9(6) 2_876 . . . ?
Tb2 O5 C01R C013 175.1(6) . . . . ?
Tb2 O5 C01R C01F -2.2(12) . . . . ?
Tb2 O1 C018 C016 -8.1(12) . . . . ?
Tb2 O1 C018 C01Q 173.9(6) . . . . ?
Tb2 O8 C02B N00Z -170.4(6) . . . . ?
Tb4 S006 C01L C012 5.8(7) . . . . ?
Tb4 S006 C01L C01J -173.9(7) . . . . ?
Tb4 S006 C01O C01C 7.4(8) . . . . ?
Tb4 S006 C01O C01E -172.7(7) . . . . ?
Tb4 S00C C027 C01N 3.9(9) 2_767 . . . ?
Tb4 S00C C027 C03C -175.9(9) 2_767 . . . ?
Tb4 S00C C02V C014 10.4(12) 2_767 . . . ?
Tb4 S00C C02V C03K -171.1(11) 2_767 . . . ?
Tb4 O9 C014 C02U 173.0(9) 2_767 . . . ?
Tb4 O9 C014 C02V -8.0(17) 2_767 . . . ?
Tb4 O13 C01N C027 -6.9(14) 2_767 . . . ?
Tb4 O13 C01N C02J 174.6(7) 2_767 . . . ?
Tb4 O12 C01C C01O -7.9(12) . . . . ?
Tb4 O12 C01C C01W 174.1(6) . . . . ?
Tb4 O11 C012 C01H 173.3(6) . . . . ?
Tb4 O11 C012 C01L -3.9(11) . . . . ?
Tb4 O14 C01X N010 -173.3(6) . . . . ?
Tb3 S007 C01H C012 -1.8(7) 2_767 . . . ?
Tb3 S007 C01H C02I 176.7(7) 2_767 . . . ?
Tb3 S007 C02U C014 -10.8(12) 2_767 . . . ?
Tb3 S007 C02U C03F 171.7(11) 2_767 . . . ?
Tb3 S00B C01W C01C -10.4(8) . . . . ?
Tb3 S00B C01W C02E 172.5(8) . . . . ?
Tb3 S00B C02J C01N -0.2(9) . . . . ?
Tb3 S00B C02J C039 178.4(9) . . . . ?
Tb3 O9 C014 C02U 10.9(17) 2_767 . . . ?
Tb3 O9 C014 C02V -170.1(9) 2_767 . . . ?
Tb3 O13 C01N C027 -178.5(7) . . . . ?
Tb3 O13 C01N C02J 3.1(14) . . . . ?
Tb3 O20 C02K O19 -53.8(18) 2_777 . . . ?
Tb3 O20 C02K C01S 129.1(10) 2_777 . . . ?
Tb3 O12 C01C C01O -172.5(6) . . . . ?
Tb3 O12 C01C C01W 9.5(12) . . . . ?
Tb3 O11 C012 C01H 1.0(11) 2_767 . . . ?
Tb3 O11 C012 C01L -176.2(6) 2_767 . . . ?
Tb3 O16 C031 O17 5(2) . . . . ?
Tb3 O16 C031 C028 -176.4(12) . . . . ?
Tb1 S008 C013 C01K -180.0(7) . . . . ?
Tb1 S008 C013 C01R -0.1(7) . . . . ?
Tb1 S008 C01Y C011 -8.3(9) . . . . ?
Tb1 S008 C01Y C036 168.8(8) . . . . ?
Tb1 S00A C01Q C018 -8.3(8) 2_876 . . . ?
Tb1 S00A C01Q C02C 171.1(7) 2_876 . . . ?
Tb1 S00A C025 C01B 0.9(8) 2_876 . . . ?
Tb1 S00A C025 C02R -176.1(8) 2_876 . . . ?
Tb1 O4 C011 C01Y 12.4(13) . . . . ?
Tb1 O4 C011 C02D -170.0(7) . . . . ?
Tb1 O2 C01B C01P 178.1(6) 2_876 . . . ?
Tb1 O2 C01B C025 -2.1(12) 2_876 . . . ?
Tb1 O5 C01R C013 -0.9(12) . . . . ?
Tb1 O5 C01R C01F -178.2(6) . . . . ?
Tb1 O1 C018 C016 -170.4(6) 2_876 . . . ?
Tb1 O1 C018 C01Q 11.6(12) 2_876 . . . ?
Tb1 O23 C02M O24 47.8(19) 2_866 . . . ?
Tb1 O23 C02M C01A -133.4(10) 2_866 . . . ?
Tb1 O6 C02G O21 16(3) . . . . ?
Tb1 O6 C02G C024 -165.4(14) . . . . ?
S005 C016 C018 O1 -2.5(12) . . . . ?
S005 C016 C018 C01Q 175.6(7) . . . . ?
S005 C016 C01Z C02S -176.6(8) . . . . ?
S005 C01F C01R O5 -1.6(12) . . . . ?
S005 C01F C01R C013 -179.0(6) . . . . ?
S005 C01F C01T C02N -179.2(8) . . . . ?
S007 C01H C02I C02Z -177.7(9) . . . . ?
S007 C02U C03F C03U 179.0(12) . . . . ?
S008 C013 C01K C02N -177.8(8) . . . . ?
S008 C013 C01R O5 0.6(12) . . . . ?
S008 C013 C01R C01F 178.0(6) . . . . ?
S008 C01Y C036 C03B -179.2(9) . . . . ?
S009 C01P C01U C02F -179.0(8) . . . . ?
S009 C02D C033 C03B -177.4(9) . . . . ?
S00A C01Q C02C C02S 178.6(9) . . . . ?
S00A C025 C02R C02F 178.5(8) . . . . ?
S00B C01W C02E C01V 175.7(8) . . . . ?
S00B C02J C039 C03J 178.7(11) . . . . ?
S00C C027 C03C C03J -177.7(10) . . . . ?
S00C C02V C03K C03U -174.9(12) . . . . ?
O4 C011 C01Y S008 0.2(14) . . . . ?
O4 C011 C01Y C036 -176.8(10) . . . . ?
O4 C011 C02D S009 -2.5(14) . . . . ?
O4 C011 C02D C033 175.9(9) . . . . ?
O9 C014 C02U S007 3.2(19) . . . . ?
O9 C014 C02U C03F -179.4(12) . . . . ?
O9 C014 C02V S00C -4.7(19) . . . . ?
O9 C014 C02V C03K 176.9(12) . . . . ?
O13 C01N C027 S00C 0.3(14) . . . . ?
O13 C01N C027 C03C -180.0(10) . . . . ?
O13 C01N C02J S00B -1.5(14) . . . . ?
O13 C01N C02J C039 -180.0(10) . . . . ?
O2 C01B C01P S009 1.0(12) . . . . ?
O2 C01B C01P C01U -178.0(8) . . . . ?
O2 C01B C025 S00A 0.3(12) . . . . ?
O2 C01B C025 C02R 177.3(8) . . . . ?
O12 C01C C01O S006 -2.2(12) . . . . ?
O12 C01C C01O C01E 177.9(8) . . . . ?
O12 C01C C01W S00B 3.5(13) . . . . ?
O12 C01C C01W C02E -179.4(9) . . . . ?
O11 C012 C01H S007 1.0(11) . . . . ?
O11 C012 C01H C02I -177.5(8) . . . . ?
O11 C012 C01L S006 -3.0(11) . . . . ?
O11 C012 C01L C01J 176.7(8) . . . . ?
O1 C018 C01Q S00A 0.8(12) . . . . ?
O1 C018 C01Q C02C -178.7(8) . . . . ?
C011 C01Y C036 C03B -2.1(18) . . . . ?
C011 C02D C033 C03B 4.1(18) . . . . ?
C012 C01H C02I C02Z 0.8(16) . . . . ?
C013 S008 C01Y C011 92.7(9) . . . . ?
C013 S008 C01Y C036 -90.1(9) . . . . ?
C013 C01K C02N C01T -0.5(15) . . . . ?
C013 C01K C02N C03G -179.4(10) . . . . ?
C014 C02U C03F C03U 2(2) . . . . ?
C014 C02V C03K C03U 4(2) . . . . ?
C015 C01S C02K O20 4.6(14) . . . . ?
C015 C01S C02K O19 -172.7(11) . . . . ?
C015 C01S C02X C030 -0.5(15) . . . . ?
C016 S005 C01F C01R 104.3(7) . . . . ?
C016 S005 C01F C01T -75.0(8) . . . . ?
C016 C018 C01Q S00A -177.4(7) . . . . ?
C016 C018 C01Q C02C 3.2(13) . . . . ?
C016 C01Z C02S C02C -1.0(15) . . . . ?
C016 C01Z C02S C03E -179.1(10) . . . . ?
C017 C022 C02W C028 0.9(17) . . . . ?
C018 C016 C01Z C02S 2.4(15) . . . . ?
C018 C01Q C02C C02S -2.0(15) . . . . ?
C01A C01G C026 C029 2.1(15) . . . . ?
C01B C01P C01U C02F 0.1(15) . . . . ?
C01B C025 C02R C02F 1.5(15) . . . . ?
C01C C01W C02E C01V -1.3(16) . . . . ?
C01D C020 C02P O22 144.1(11) . . . . ?
C01D C020 C02P C029 -34.7(15) . . . . ?
C01D C020 C02Y C02L 3.2(16) . . . . ?
C01E C01V C02E C01W 1.3(15) . . . . ?
C01E C01V C035 C037 63.2(13) . . . . ?
C01E C01V C035 C03I -177.5(10) . . . . ?
C01E C01V C035 C03Q -56.3(13) . . . . ?
C01F S005 C016 C018 -93.5(8) . . . . ?
C01F S005 C016 C01Z 85.6(8) . . . . ?
C01F C01T C02N C01K -1.4(15) . . . . ?
C01F C01T C02N C03G 177.5(10) . . . . ?
C01G C01A C02M O23 -4.8(15) . . . . ?
C01G C01A C02M O24 174.0(11) . . . . ?
C01G C01A C02T C02Q 4.4(15) . . . . ?
C01G C026 C029 C02P 176.9(9) . . . . ?
C01G C026 C029 C02Q -0.5(15) . . . . ?
C01H S007 C02U C014 90.0(12) . . . . ?
C01H S007 C02U C03F -87.4(12) . . . . ?
C01H C012 C01L S006 179.7(6) . . . . ?
C01H C012 C01L C01J -0.7(13) . . . . ?
C01H C02I C02Z C01J -0.5(17) . . . . ?
C01H C02I C02Z C03Z 179.0(12) . . . . ?
C01J C02Z C03Z C03W 8(2) . . . . ?
C01J C02Z C03Z C03X 132.9(14) . . . . ?
C01J C02Z C03Z C04F -109.2(14) . . . . ?
C01K C013 C01R O5 -179.6(8) . . . . ?
C01K C013 C01R C01F -2.1(13) . . . . ?
C01K C02N C03G C03M -49.0(15) . . . . ?
C01K C02N C03G C03N -169.6(11) . . . . ?
C01K C02N C03G C03T 70.2(13) . . . . ?
C01L S006 C01O C01C -93.5(8) . . . . ?
C01L S006 C01O C01E 86.4(8) . . . . ?
C01L C012 C01H S007 178.3(6) . . . . ?
C01L C012 C01H C02I -0.2(12) . . . . ?
C01L C01J C02Z C02I -0.4(16) . . . . ?
C01L C01J C02Z C03Z -179.8(12) . . . . ?
C01M C028 C02W C022 -1.9(16) . . . . ?
C01M C028 C031 O16 -172.8(9) . . . . ?
C01M C028 C031 O17 6.1(14) . . . . ?
C01N C027 C03C C03J 2.6(18) . . . . ?
C01N C02J C039 C03J -2.8(19) . . . . ?
C01O S006 C01L C012 106.8(7) . . . . ?
C01O S006 C01L C01J -72.9(8) . . . . ?
C01O C01C C01W S00B -174.6(7) . . . . ?
C01O C01C C01W C02E 2.5(14) . . . . ?
C01O C01E C01V C02E -2.8(14) . . . . ?
C01O C01E C01V C035 178.2(9) . . . . ?
C01P S009 C02D C011 -92.4(9) . . . . ?
C01P S009 C02D C033 89.1(9) . . . . ?
C01P C01B C025 S00A -179.8(7) . . . . ?
C01P C01B C025 C02R -2.9(14) . . . . ?
C01P C01U C02F C02R -1.5(15) . . . . ?
C01P C01U C02F C03H 174.3(10) . . . . ?
C01Q S00A C025 C01B -101.7(8) . . . . ?
C01Q S00A C025 C02R 81.3(9) . . . . ?
C01Q C02C C02S C01Z 0.9(16) . . . . ?
C01Q C02C C02S C03E 178.9(10) . . . . ?
C01R C013 C01K C02N 2.3(15) . . . . ?
C01R C01F C01T C02N 1.5(15) . . . . ?
C01S C015 C02A C021 0.5(14) . . . . ?
C01S C02X C030 C021 0.1(16) . . . . ?
C01T C01F C01R O5 177.7(8) . . . . ?
C01T C01F C01R C013 0.3(13) . . . . ?
C01T C02N C03G C03M 132.2(12) . . . . ?
C01T C02N C03G C03N 11.5(16) . . . . ?
C01T C02N C03G C03T -108.6(12) . . . . ?
C01U C02F C02R C025 0.8(15) . . . . ?
C01U C02F C03H C03O 7.8(16) . . . . ?
C01U C02F C03H C03R -111.9(13) . . . . ?
C01U C02F C03H C03Y 127.1(13) . . . . ?
C01V C01E C01O S006 -175.5(7) . . . . ?
C01V C01E C01O C01C 4.4(14) . . . . ?
C01W S00B C02J C01N -103.3(9) . . . . ?
C01W S00B C02J C039 75.2(9) . . . . ?
C01W C01C C01O S006 175.9(7) . . . . ?
C01W C01C C01O C01E -4.0(13) . . . . ?
C01Y S008 C013 C01K 78.3(8) . . . . ?
C01Y S008 C013 C01R -101.9(8) . . . . ?
C01Y C011 C02D S009 175.2(8) . . . . ?
C01Y C011 C02D C033 -6.4(15) . . . . ?
C01Y C036 C03B C033 -0.5(18) . . . . ?
C01Y C036 C03B C03S 178.9(11) . . . . ?
C01Z C016 C018 O1 178.4(8) . . . . ?
C01Z C016 C018 C01Q -3.4(13) . . . . ?
C01Z C02S C03E C03L 71.4(14) . . . . ?
C01Z C02S C03E C042 -46.5(15) . . . . ?
C01Z C02S C03E C045 -170.9(12) . . . . ?
C020 C01D C02O C024 -0.4(17) . . . . ?
C022 C017 C023 O18 -143.1(11) . . . . ?
C022 C017 C023 C021 35.5(15) . . . . ?
C022 C017 C02H C01M -3.2(16) . . . . ?
C023 C017 C022 C02W 178.2(10) . . . . ?
C023 C017 C02H C01M -180.0(10) . . . . ?
C023 C021 C02A C015 -178.2(9) . . . . ?
C023 C021 C030 C02X 177.8(10) . . . . ?
C024 C02L C02Y C020 -2.4(17) . . . . ?
C025 S00A C01Q C018 93.5(8) . . . . ?
C025 S00A C01Q C02C -87.0(8) . . . . ?
C025 C01B C01P S009 -178.8(7) . . . . ?
C025 C01B C01P C01U 2.2(13) . . . . ?
C026 C029 C02P O22 -21.5(15) . . . . ?
C026 C029 C02P C020 157.3(10) . . . . ?
C026 C029 C02Q C02T 0.9(16) . . . . ?
C027 S00C C02V C014 -90.9(12) . . . . ?
C027 S00C C02V C03K 87.6(12) . . . . ?
C027 C01N C02J S00B 179.9(8) . . . . ?
C027 C01N C02J C039 1.5(16) . . . . ?
C027 C03C C03J C039 -4(2) . . . . ?
C027 C03C C03J C048 173.5(12) . . . . ?
C028 C01M C02H C017 2.3(17) . . . . ?
C029 C02Q C02T C01A -2.9(16) . . . . ?
C02A C015 C01S C02K -179.7(9) . . . . ?
C02A C015 C01S C02X 0.2(14) . . . . ?
C02A C021 C023 O18 20.1(15) . . . . ?
C02A C021 C023 C017 -158.5(9) . . . . ?
C02A C021 C030 C02X 0.6(16) . . . . ?
C02C C02S C03E C03L -106.5(13) . . . . ?
C02C C02S C03E C042 135.5(12) . . . . ?
C02C C02S C03E C045 11.2(18) . . . . ?
C02D S009 C01P C01B 101.0(8) . . . . ?
C02D S009 C01P C01U -80.0(8) . . . . ?
C02D C011 C01Y S008 -177.5(8) . . . . ?
C02D C011 C01Y C036 5.5(16) . . . . ?
C02D C033 C03B C036 -0.5(18) . . . . ?
C02D C033 C03B C03S -179.9(11) . . . . ?
C02E C01V C035 C037 -115.7(11) . . . . ?
C02E C01V C035 C03I 3.6(15) . . . . ?
C02E C01V C035 C03Q 124.8(12) . . . . ?
C02G C024 C02L C02Y 177.6(10) . . . . ?
C02G C024 C02O C01D -176.2(10) . . . . ?
C02H C017 C022 C02W 1.7(16) . . . . ?
C02H C017 C023 O18 33.4(14) . . . . ?
C02H C017 C023 C021 -148.0(10) . . . . ?
C02H C01M C028 C02W 0.3(16) . . . . ?
C02H C01M C028 C031 -178.1(10) . . . . ?
C02I C02Z C03Z C03W -171.0(14) . . . . ?
C02I C02Z C03Z C03X -46(2) . . . . ?
C02I C02Z C03Z C04F 71.4(17) . . . . ?
C02J S00B C01W C01C 90.9(8) . . . . ?
C02J S00B C01W C02E -86.2(9) . . . . ?
C02J C01N C027 S00C 178.9(8) . . . . ?
C02J C01N C027 C03C -1.4(16) . . . . ?
C02J C039 C03J C03C 4(2) . . . . ?
C02J C039 C03J C048 -173.5(12) . . . . ?
C02K C01S C02X C030 179.4(10) . . . . ?
C02L C024 C02G O6 178.9(10) . . . . ?
C02L C024 C02G O21 -2.4(15) . . . . ?
C02L C024 C02O C01D 1.3(16) . . . . ?
C02M C01A C01G C026 179.5(9) . . . . ?
C02M C01A C02T C02Q -179.0(10) . . . . ?
C02O C01D C020 C02P -177.4(10) . . . . ?
C02O C01D C020 C02Y -1.9(16) . . . . ?
C02O C024 C02G O6 -3.5(14) . . . . ?
C02O C024 C02G O21 175.1(10) . . . . ?
C02O C024 C02L C02Y 0.1(17) . . . . ?
C02P C020 C02Y C02L 178.9(10) . . . . ?
C02P C029 C02Q C02T -176.4(10) . . . . ?
C02Q C029 C02P O22 155.8(11) . . . . ?
C02Q C029 C02P C020 -25.4(16) . . . . ?
C02R C02F C03H C03O -176.4(10) . . . . ?
C02R C02F C03H C03R 63.9(14) . . . . ?
C02R C02F C03H C03Y -57.1(15) . . . . ?
C02T C01A C01G C026 -4.0(15) . . . . ?
C02T C01A C02M O23 178.7(9) . . . . ?
C02T C01A C02M O24 -2.5(16) . . . . ?
C02U S007 C01H C012 -103.0(8) . . . . ?
C02U S007 C01H C02I 75.5(8) . . . . ?
C02U C014 C02V S00C 174.4(11) . . . . ?
C02U C014 C02V C03K -4(2) . . . . ?
C02U C03F C03U C03K -2(2) . . . . ?
C02U C03F C03U C1 168.7(14) . . . . ?
C02V S00C C027 C01N 104.5(9) . . . . ?
C02V S00C C027 C03C -75.3(10) . . . . ?
C02V C014 C02U S007 -175.8(10) . . . . ?
C02V C014 C02U C03F 2(2) . . . . ?
C02V C03K C03U C03F 0(2) . . . . ?
C02V C03K C03U C1 -171.2(14) . . . . ?
C02W C028 C031 O16 8.9(15) . . . . ?
C02W C028 C031 O17 -172.2(10) . . . . ?
C02X C01S C02K O20 -175.3(9) . . . . ?
C02X C01S C02K O19 7.4(16) . . . . ?
C02Y C020 C02P O22 -31.4(15) . . . . ?
C02Y C020 C02P C029 149.8(10) . . . . ?
C02Z C01J C01L S006 -179.4(9) . . . . ?
C02Z C01J C01L C012 1.0(15) . . . . ?
C030 C021 C023 O18 -157.2(10) . . . . ?
C030 C021 C023 C017 24.2(15) . . . . ?
C030 C021 C02A C015 -0.9(15) . . . . ?
C031 C028 C02W C022 176.5(10) . . . . ?
C032 N010 C01X O14 -177.8(9) . . . . ?
C033 C03B C03S C047 -149.3(13) . . . . ?
C033 C03B C03S C04C 9(2) . . . . ?
C033 C03B C03S C29 109.1(13) . . . . ?
C034 N00Z C02B O8 -177.0(9) . . . . ?
C035 C01V C02E C01W -179.7(9) . . . . ?
C036 C03B C03S C047 31.3(18) . . . . ?
C036 C03B C03S C04C -169.9(14) . . . . ?
C036 C03B C03S C29 -70.2(14) . . . . ?
C038 N00Z C02B O8 1.1(14) . . . . ?
C039 C03J C048 C044 -177.2(13) . . . . ?
C039 C03J C048 C04A -53(2) . . . . ?
C039 C03J C048 C9 68.2(17) . . . . ?
C03A N010 C01X O14 -1.9(14) . . . . ?
C03C C03J C048 C044 6(2) . . . . ?
C03C C03J C048 C04A 129.9(16) . . . . ?
C03C C03J C048 C9 -109.0(16) . . . . ?
C03F C03U C1 C4 36(2) . . . . ?
C03F C03U C1 C2 162.8(14) . . . . ?
C03F C03U C1 C3 -79.8(18) . . . . ?
C03H C02F C02R C025 -175.4(9) . . . . ?
C03K C03U C1 C4 -153.9(14) . . . . ?
C03K C03U C1 C2 -27(2) . . . . ?
C03K C03U C1 C3 90.5(17) . . . . ?
O25 C5 N1 C7 -173.2(19) . . . . ?
O25 C5 N1 C6 2(2) . . . . ?

loop_
_smtbx_masks_void_nr
_smtbx_masks_void_average_x
_smtbx_masks_void_average_y
_smtbx_masks_void_average_z
_smtbx_masks_void_volume
_smtbx_masks_void_count_electrons
_smtbx_masks_void_content
1 -0.500 0.163 -0.017 2514.5 386.9 '10 DMF'
